data_4115486
loop_
_publ_author_name
'Yongge Wei'
'Bubin Xu'
'Charles L. Barnes'
'Zhonghua Peng'

_publ_section_title
;
 An Efficient and Convenient Reaction Protocol to Organoimido Derivatives
 of Polyoxometalates
;
_journal_name_full 'Journal of the American Chemical Society'
_journal_page_first 4083
_journal_page_last 4084
_journal_paper_doi 10.1021/ja004033q
_journal_volume 123
_journal_year 2001
_chemical_formula_sum 'C41.5 H83 I Mo6 N3 O18.5'
_chemical_formula_weight 1622.64
_chemical_name_systematic
; 
 ? 
;
_space_group_IT_number 2
_symmetry_cell_setting triclinic
_symmetry_space_group_name_Hall '-P 1'
_symmetry_space_group_name_H-M 'P -1'
_atom_sites_solution_hydrogens geom
_atom_sites_solution_primary direct
_atom_sites_solution_secondary difmap
_audit_creation_method SHELXL-97
_cell_angle_alpha 103.7260(10)
_cell_angle_beta 92.3190(10)
_cell_angle_gamma 99.7870(10)
_cell_formula_units_Z 4
_cell_length_a 12.4358(5)
_cell_length_b 19.0658(8)
_cell_length_c 25.4922(11)
_cell_measurement_reflns_used 7324
_cell_measurement_temperature 173(2)
_cell_measurement_theta_max 27.1
_cell_measurement_theta_min 2.4
_cell_volume 5765.5(4)
_computing_cell_refinement 'SMART (Bruker, 1998)'
_computing_data_collection 'SMART (Bruker, 1998)'
_computing_data_reduction 'SAINT (Bruker, 1998)'
_computing_molecular_graphics 'ORTEP-III (Burnett & Johnson, 1996)'
_computing_publication_material 'CIFTAB (Sheldrick, 1997)'
_computing_structure_refinement 'SHELXL-97 (Sheldrick, 1997)'
_computing_structure_solution 'SHELXS-97 (Sheldrick, 1997)'
_diffrn_ambient_temperature 173(2)
_diffrn_measured_fraction_theta_full 0.960
_diffrn_measured_fraction_theta_max 0.960
_diffrn_measurement_device_type 'Bruker SMART CCD area detector'
_diffrn_measurement_method 'omega scans'
_diffrn_radiation_monochromator graphite
_diffrn_radiation_source 'fine-focus sealed tube'
_diffrn_radiation_type MoK\a
_diffrn_radiation_wavelength 0.71073
_diffrn_reflns_av_R_equivalents 0.0241
_diffrn_reflns_av_sigmaI/netI 0.0343
_diffrn_reflns_limit_h_max 15
_diffrn_reflns_limit_h_min -15
_diffrn_reflns_limit_k_max 24
_diffrn_reflns_limit_k_min -24
_diffrn_reflns_limit_l_max 32
_diffrn_reflns_limit_l_min -32
_diffrn_reflns_number 46185
_diffrn_reflns_theta_full 27.34
_diffrn_reflns_theta_max 27.34
_diffrn_reflns_theta_min 1.65
_diffrn_standards_decay_% 0.0
_exptl_absorpt_coefficient_mu 1.868
_exptl_absorpt_correction_T_max 0.5610
_exptl_absorpt_correction_T_min 0.4870
_exptl_absorpt_correction_type multi-scan
_exptl_absorpt_process_details
;
 Data were corrected for decay and absorption using the program SADABS 
 based on the method of R.H. Blessing (Acta Cryst. A51, 33-38, 1995).
;
_exptl_crystal_colour orange
_exptl_crystal_density_diffrn 1.867
_exptl_crystal_description prism
_exptl_crystal_F_000 3224
_exptl_crystal_size_max 0.45
_exptl_crystal_size_mid 0.45
_exptl_crystal_size_min 0.35
_refine_diff_density_max 1.442
_refine_diff_density_min -4.809
_refine_diff_density_rms 0.154
_refine_ls_extinction_method none
_refine_ls_goodness_of_fit_ref 1.067
_refine_ls_hydrogen_treatment mixed
_refine_ls_matrix_type full
_refine_ls_number_parameters 1293
_refine_ls_number_reflns 25005
_refine_ls_number_restraints 0
_refine_ls_restrained_S_all 1.067
_refine_ls_R_factor_all 0.0728
_refine_ls_R_factor_gt 0.0564
_refine_ls_shift/su_max 0.285
_refine_ls_shift/su_mean 0.005
_refine_ls_structure_factor_coef Fsqd
_refine_ls_weighting_details 'calc w=1/[\s^2^(Fo^2^)+(0.0647P)^2^+37.7166P] where P=(Fo^2^+2Fc^2^)/3'
_refine_ls_weighting_scheme calc
_refine_ls_wR_factor_gt 0.1457
_refine_ls_wR_factor_ref 0.1566
_reflns_number_gt 19793
_reflns_number_total 25005
_reflns_threshold_expression >2sigma(I)
_cod_data_source_file ja004033q_2.cif
_cod_data_source_block Id
_cod_original_cell_volume 5765.4(4)
_cod_original_formula_sum 'C41.50 H83 I Mo6 N3 O18.50'
_cod_database_code 4115486

loop_
_symmetry_equiv_pos_as_xyz
'x, y, z'
'-x, -y, -z'

loop_
_atom_site_label
_atom_site_type_symbol
_atom_site_fract_x
_atom_site_fract_y
_atom_site_fract_z
_atom_site_U_iso_or_equiv
_atom_site_adp_type
_atom_site_occupancy
_atom_site_symmetry_multiplicity
_atom_site_calc_flag
_atom_site_refinement_flags
_atom_site_disorder_assembly
_atom_site_disorder_group
N1 N 0.0604(5) 0.6472(3) 0.1488(2) 0.0391(13) Uani 1 1 d . . .
C1 C -0.0179(7) 0.6958(4) 0.1391(3) 0.0468(18) Uani 1 1 d . . .
H1A H -0.0911 0.6647 0.1274 0.056 Uiso 1 1 calc R . .
H1B H 0.0060 0.7171 0.1088 0.056 Uiso 1 1 calc R . .
N2 N -0.2745(4) 0.8705(3) 0.4276(2) 0.0303(11) Uani 1 1 d . . .
C2 C -0.0296(8) 0.7583(5) 0.1870(3) 0.054(2) Uani 1 1 d . . .
H2A H 0.0439 0.7876 0.2012 0.064 Uiso 1 1 calc R . .
H2B H -0.0616 0.7377 0.2162 0.064 Uiso 1 1 calc R . .
N3 N 0.1871(5) 0.6632(3) 0.6299(2) 0.0366(13) Uani 1 1 d . . .
C3 C -0.1019(10) 0.8086(6) 0.1713(4) 0.070(3) Uani 1 1 d . . .
H3A H -0.0703 0.8286 0.1417 0.084 Uiso 1 1 calc R . .
H3B H -0.1755 0.7793 0.1575 0.084 Uiso 1 1 calc R . .
N4 N 0.3740(6) 0.1881(5) 0.0619(4) 0.067(2) Uani 1 1 d . . .
C4 C -0.1133(11) 0.8717(6) 0.2184(5) 0.084(4) Uani 1 1 d . . .
H4A H -0.1376 0.8524 0.2492 0.126 Uiso 1 1 calc R . .
H4B H -0.1672 0.8987 0.2076 0.126 Uiso 1 1 calc R . .
H4C H -0.0423 0.9049 0.2289 0.126 Uiso 1 1 calc R . .
C5 C 0.1742(7) 0.6914(4) 0.1655(3) 0.0435(17) Uani 1 1 d . . .
C6 C 0.2200(7) 0.7370(4) 0.1272(3) 0.0482(18) Uani 1 1 d . . .
H6A H 0.2094 0.7061 0.0896 0.058 Uiso 1 1 calc R . .
H6B H 0.1801 0.7781 0.1289 0.058 Uiso 1 1 calc R . .
C7 C 0.3394(8) 0.7667(5) 0.1425(4) 0.059(2) Uani 1 1 d . . .
H7A H 0.3800 0.7256 0.1336 0.071 Uiso 1 1 calc R . .
H7B H 0.3505 0.7876 0.1822 0.071 Uiso 1 1 calc R . .
C8 C 0.3876(9) 0.8252(6) 0.1147(4) 0.069(3) Uani 1 1 d . . .
H8A H 0.3860 0.8034 0.0757 0.103 Uiso 1 1 calc R . .
H8B H 0.4634 0.8455 0.1296 0.103 Uiso 1 1 calc R . .
H8C H 0.3445 0.8644 0.1208 0.103 Uiso 1 1 calc R . .
C9 C 0.0280(6) 0.6103(4) 0.1950(3) 0.0424(17) Uani 1 1 d . . .
H9A H 0.0753 0.5737 0.1958 0.051 Uiso 1 1 calc R . .
H9B H 0.0447 0.6483 0.2297 0.051 Uiso 1 1 calc R . .
C10 C -0.0886(7) 0.5728(4) 0.1924(3) 0.0451(17) Uani 1 1 d . . .
H10A H -0.1075 0.5352 0.1577 0.054 Uiso 1 1 calc R . .
H10B H -0.1371 0.6093 0.1938 0.054 Uiso 1 1 calc R . .
C11 C -0.1075(7) 0.5364(5) 0.2395(3) 0.0513(19) Uani 1 1 d . . .
H11A H -0.0581 0.5005 0.2381 0.062 Uiso 1 1 calc R . .
H11B H -0.0881 0.5743 0.2741 0.062 Uiso 1 1 calc R . .
C12 C -0.2240(8) 0.4974(5) 0.2388(4) 0.058(2) Uani 1 1 d . . .
H12A H -0.2729 0.5333 0.2436 0.088 Uiso 1 1 calc R . .
H12B H -0.2298 0.4724 0.2683 0.088 Uiso 1 1 calc R . .
H12C H -0.2450 0.4612 0.2040 0.088 Uiso 1 1 calc R . .
C13 C 0.0602(7) 0.5893(4) 0.0960(3) 0.0423(17) Uani 1 1 d . . .
H13A H -0.0099 0.5539 0.0908 0.051 Uiso 1 1 calc R . .
H13B H 0.0610 0.6140 0.0659 0.051 Uiso 1 1 calc R . .
C14 C 0.1515(7) 0.5463(4) 0.0906(3) 0.0469(18) Uani 1 1 d . . .
H14A H 0.1556 0.5240 0.1218 0.056 Uiso 1 1 calc R . .
H14B H 0.2218 0.5800 0.0914 0.056 Uiso 1 1 calc R . .
C15 C 0.1348(7) 0.4861(4) 0.0383(3) 0.0488(19) Uani 1 1 d . . .
H15A H 0.0694 0.4490 0.0395 0.059 Uiso 1 1 calc R . .
H15B H 0.1212 0.5076 0.0075 0.059 Uiso 1 1 calc R . .
C16 C 0.2329(9) 0.4488(5) 0.0291(5) 0.073(3) Uani 1 1 d . . .
H16A H 0.2970 0.4848 0.0259 0.110 Uiso 1 1 calc R . .
H16B H 0.2179 0.4094 -0.0043 0.110 Uiso 1 1 calc R . .
H16C H 0.2473 0.4281 0.0598 0.110 Uiso 1 1 calc R . .
C17 C -0.2501(5) 0.8008(4) 0.3910(3) 0.0338(14) Uani 1 1 d . . .
H17A H -0.2221 0.8126 0.3577 0.041 Uiso 1 1 calc R . .
H17B H -0.1906 0.7850 0.4097 0.041 Uiso 1 1 calc R . .
C18 C -0.3447(6) 0.7366(4) 0.3744(3) 0.0430(17) Uani 1 1 d . . .
H18A H -0.4021 0.7493 0.3522 0.052 Uiso 1 1 calc R . .
H18B H -0.3769 0.7256 0.4071 0.052 Uiso 1 1 calc R . .
C19 C -0.3046(7) 0.6686(4) 0.3415(3) 0.0492(19) Uani 1 1 d . . .
H19A H -0.3686 0.6319 0.3222 0.059 Uiso 1 1 calc R . .
H19B H -0.2578 0.6831 0.3139 0.059 Uiso 1 1 calc R . .
C21 C -0.3578(5) 0.8995(4) 0.3962(3) 0.0348(14) Uani 1 1 d . . .
H21A H -0.3324 0.8992 0.3599 0.042 Uiso 1 1 calc R . .
H21B H -0.4283 0.8645 0.3909 0.042 Uiso 1 1 calc R . .
C22 C -0.3799(6) 0.9765(4) 0.4215(3) 0.0377(15) Uani 1 1 d . . .
H22A H -0.4259 0.9752 0.4522 0.045 Uiso 1 1 calc R . .
H22B H -0.3101 1.0109 0.4352 0.045 Uiso 1 1 calc R . .
C23 C -0.4389(6) 1.0016(4) 0.3776(3) 0.0400(16) Uani 1 1 d . . .
H23A H -0.5098 0.9677 0.3654 0.048 Uiso 1 1 calc R . .
H23B H -0.3943 0.9989 0.3462 0.048 Uiso 1 1 calc R . .
C24 C -0.4598(7) 1.0799(4) 0.3973(4) 0.052(2) Uani 1 1 d . . .
H24A H -0.5012 1.0834 0.4294 0.078 Uiso 1 1 calc R . .
H24B H -0.5019 1.0923 0.3685 0.078 Uiso 1 1 calc R . .
H24C H -0.3896 1.1142 0.4065 0.078 Uiso 1 1 calc R . .
C25 C -0.1689(5) 0.9262(4) 0.4426(3) 0.0328(14) Uani 1 1 d . . .
H25A H -0.1148 0.9040 0.4596 0.039 Uiso 1 1 calc R . .
H25B H -0.1831 0.9690 0.4703 0.039 Uiso 1 1 calc R . .
C26 C -0.1173(6) 0.9542(4) 0.3967(3) 0.0375(15) Uani 1 1 d . . .
H26A H -0.1095 0.9121 0.3667 0.045 Uiso 1 1 calc R . .
H26B H -0.1652 0.9833 0.3827 0.045 Uiso 1 1 calc R . .
C27 C -0.0064(6) 1.0013(4) 0.4166(3) 0.0400(16) Uani 1 1 d . . .
H27A H 0.0384 0.9735 0.4340 0.048 Uiso 1 1 calc R . .
H27B H -0.0155 1.0455 0.4443 0.048 Uiso 1 1 calc R . .
C28 C 0.0540(6) 1.0250(4) 0.3711(4) 0.0503(19) Uani 1 1 d . . .
H28A H 0.0678 0.9816 0.3448 0.075 Uiso 1 1 calc R . .
H28B H 0.1238 1.0574 0.3862 0.075 Uiso 1 1 calc R . .
H28C H 0.0091 1.0515 0.3531 0.075 Uiso 1 1 calc R . .
C29 C -0.3207(5) 0.8571(4) 0.4793(3) 0.0337(14) Uani 1 1 d . . .
H29A H -0.3281 0.9049 0.5032 0.040 Uiso 1 1 calc R . .
H29B H -0.3951 0.8268 0.4699 0.040 Uiso 1 1 calc R . .
C30 C -0.2538(6) 0.8196(4) 0.5101(3) 0.0415(16) Uani 1 1 d . . .
H30A H -0.1772 0.8465 0.5162 0.050 Uiso 1 1 calc R . .
H30B H -0.2540 0.7692 0.4883 0.050 Uiso 1 1 calc R . .
C31 C -0.2977(6) 0.8158(4) 0.5650(3) 0.0423(16) Uani 1 1 d . . .
H31A H -0.2954 0.8662 0.5874 0.051 Uiso 1 1 calc R . .
H31B H -0.3750 0.7901 0.5592 0.051 Uiso 1 1 calc R . .
C32 C -0.2309(7) 0.7758(5) 0.5950(3) 0.052(2) Uani 1 1 d . . .
H32A H -0.2329 0.7259 0.5728 0.078 Uiso 1 1 calc R . .
H32B H -0.2618 0.7733 0.6294 0.078 Uiso 1 1 calc R . .
H32C H -0.1550 0.8022 0.6021 0.078 Uiso 1 1 calc R . .
C33 C 0.1090(6) 0.6348(4) 0.6676(3) 0.0405(16) Uani 1 1 d . . .
H33A H 0.1286 0.6666 0.7046 0.049 Uiso 1 1 calc R . .
H33B H 0.1200 0.5848 0.6684 0.049 Uiso 1 1 calc R . .
C34 C -0.0116(6) 0.6314(4) 0.6526(3) 0.0404(16) Uani 1 1 d . . .
H34A H -0.0229 0.6801 0.6487 0.048 Uiso 1 1 calc R . .
H34B H -0.0343 0.5954 0.6173 0.048 Uiso 1 1 calc R . .
C35 C -0.0820(7) 0.6092(5) 0.6954(3) 0.0486(19) Uani 1 1 d . . .
H35A H -0.0663 0.5622 0.7011 0.058 Uiso 1 1 calc R . .
H35B H -0.0618 0.6470 0.7301 0.058 Uiso 1 1 calc R . .
C36 C -0.2014(8) 0.6006(6) 0.6806(4) 0.066(3) Uani 1 1 d . . .
H36A H -0.2176 0.6471 0.6754 0.099 Uiso 1 1 calc R . .
H36B H -0.2426 0.5868 0.7097 0.099 Uiso 1 1 calc R . .
H36C H -0.2224 0.5621 0.6469 0.099 Uiso 1 1 calc R . .
C37 C 0.1743(7) 0.7412(4) 0.6288(3) 0.0409(16) Uani 1 1 d . . .
H37A H 0.2228 0.7574 0.6024 0.049 Uiso 1 1 calc R . .
H37B H 0.0980 0.7398 0.6153 0.049 Uiso 1 1 calc R . .
C38 C 0.2000(8) 0.7978(4) 0.6821(3) 0.0494(19) Uani 1 1 d . . .
H38A H 0.2783 0.8039 0.6944 0.059 Uiso 1 1 calc R . .
H38B H 0.1556 0.7812 0.7097 0.059 Uiso 1 1 calc R . .
C39 C 0.1746(9) 0.8706(5) 0.6756(4) 0.060(2) Uani 1 1 d . . .
H39A H 0.2181 0.8859 0.6472 0.072 Uiso 1 1 calc R . .
H39B H 0.0962 0.8636 0.6632 0.072 Uiso 1 1 calc R . .
C40 C 0.1990(11) 0.9311(6) 0.7272(4) 0.084(4) Uani 1 1 d . . .
H40A H 0.1579 0.9159 0.7558 0.126 Uiso 1 1 calc R . .
H40B H 0.1773 0.9757 0.7209 0.126 Uiso 1 1 calc R . .
H40C H 0.2776 0.9411 0.7383 0.126 Uiso 1 1 calc R . .
C41 C 0.1630(6) 0.6169(4) 0.5719(3) 0.0390(16) Uani 1 1 d . . .
H41A H 0.2160 0.6378 0.5492 0.047 Uiso 1 1 calc R . .
H41B H 0.0890 0.6208 0.5585 0.047 Uiso 1 1 calc R . .
C42 C 0.1681(7) 0.5359(4) 0.5640(3) 0.0445(17) Uani 1 1 d . . .
H42A H 0.1065 0.5117 0.5807 0.053 Uiso 1 1 calc R . .
H42B H 0.2374 0.5308 0.5820 0.053 Uiso 1 1 calc R . .
C43 C 0.1615(7) 0.4992(4) 0.5036(3) 0.0494(19) Uani 1 1 d . . .
H43A H 0.0931 0.5060 0.4858 0.059 Uiso 1 1 calc R . .
H43B H 0.2240 0.5233 0.4874 0.059 Uiso 1 1 calc R . .
C44 C 0.1636(9) 0.4175(5) 0.4930(4) 0.062(2) Uani 1 1 d . . .
H44A H 0.2275 0.4103 0.5135 0.092 Uiso 1 1 calc R . .
H44B H 0.1680 0.3973 0.4542 0.092 Uiso 1 1 calc R . .
H44C H 0.0966 0.3923 0.5045 0.092 Uiso 1 1 calc R . .
C45 C 0.3022(6) 0.6616(4) 0.6515(3) 0.0408(16) Uani 1 1 d . . .
H45A H 0.3165 0.6938 0.6887 0.049 Uiso 1 1 calc R . .
H45B H 0.3054 0.6110 0.6539 0.049 Uiso 1 1 calc R . .
C46 C 0.3923(7) 0.6857(5) 0.6181(4) 0.052(2) Uani 1 1 d . . .
H46A H 0.3845 0.7338 0.6116 0.063 Uiso 1 1 calc R . .
H46B H 0.3851 0.6497 0.5825 0.063 Uiso 1 1 calc R . .
C47 C 0.5043(8) 0.6920(6) 0.6461(4) 0.062(2) Uani 1 1 d . . .
H47A H 0.5599 0.6946 0.6195 0.074 Uiso 1 1 calc R . .
H47B H 0.5066 0.6475 0.6594 0.074 Uiso 1 1 calc R . .
C48 C 0.5329(9) 0.7593(6) 0.6933(4) 0.076(3) Uani 1 1 d . . .
H48A H 0.5355 0.8037 0.6800 0.114 Uiso 1 1 calc R . .
H48B H 0.6045 0.7601 0.7112 0.114 Uiso 1 1 calc R . .
H48C H 0.4771 0.7577 0.7193 0.114 Uiso 1 1 calc R . .
C49 C 0.4400(8) 0.1375(6) 0.0798(5) 0.068(3) Uani 1 1 d . . .
H49A H 0.4761 0.1133 0.0484 0.081 Uiso 1 1 calc R . .
H49B H 0.4985 0.1675 0.1075 0.081 Uiso 1 1 calc R . .
C50 C 0.3784(10) 0.0796(6) 0.1026(6) 0.089(4) Uani 1 1 d . . .
H50A H 0.3285 0.0440 0.0734 0.107 Uiso 1 1 calc R . .
H50B H 0.3330 0.1024 0.1305 0.107 Uiso 1 1 calc R . .
C51 C 0.4540(13) 0.0386(7) 0.1282(6) 0.105(4) Uani 1 1 d . . .
H51A H 0.4100 -0.0076 0.1329 0.126 Uiso 1 1 calc R . .
H51B H 0.5097 0.0253 0.1029 0.126 Uiso 1 1 calc R . .
C52 C 0.5084(13) 0.0798(8) 0.1794(6) 0.108(5) Uani 1 1 d . . .
H52A H 0.5711 0.1152 0.1737 0.162 Uiso 1 1 calc R . .
H52B H 0.5341 0.0463 0.1987 0.162 Uiso 1 1 calc R . .
H52C H 0.4574 0.1062 0.2008 0.162 Uiso 1 1 calc R . .
C53 C 0.3245(9) 0.2305(6) 0.1090(5) 0.085(3) Uani 1 1 d . . .
H53A H 0.2796 0.1958 0.1265 0.102 Uiso 1 1 calc R . .
H53B H 0.2759 0.2599 0.0960 0.102 Uiso 1 1 calc R . .
C54 C 0.4124(14) 0.2808(8) 0.1501(7) 0.135(7) Uani 1 1 d . . .
C55 C 0.3790(14) 0.3424(9) 0.1853(7) 0.131(7) Uani 1 1 d . . .
H55A H 0.3186 0.3239 0.2055 0.158 Uiso 1 1 calc R . .
H55B H 0.3497 0.3718 0.1628 0.158 Uiso 1 1 calc R . .
C56 C 0.4686(14) 0.3920(8) 0.2255(7) 0.115(5) Uani 1 1 d . . .
H56A H 0.5280 0.3655 0.2296 0.173 Uiso 1 1 calc R . .
H56B H 0.4391 0.4074 0.2606 0.173 Uiso 1 1 calc R . .
H56C H 0.4967 0.4354 0.2124 0.173 Uiso 1 1 calc R . .
C57 C 0.4516(10) 0.2385(8) 0.0366(7) 0.112(5) Uani 1 1 d . . .
H57A H 0.4801 0.2086 0.0049 0.134 Uiso 1 1 calc R . .
H57B H 0.5145 0.2639 0.0633 0.134 Uiso 1 1 calc R . .
C58 C 0.395(2) 0.2975(15) 0.0181(11) 0.157(11) Uani 1 1 d . . .
H58A H 0.3166 0.2894 0.0244 0.188 Uiso 1 1 calc R . .
H58B H 0.4298 0.3474 0.0394 0.188 Uiso 1 1 calc R . .
C61 C 0.2819(8) 0.1466(7) 0.0215(5) 0.077(3) Uani 1 1 d . . .
H61A H 0.2419 0.1823 0.0106 0.092 Uiso 1 1 calc R . .
H61B H 0.2307 0.1159 0.0394 0.092 Uiso 1 1 calc R . .
C62 C 0.3125(11) 0.0974(8) -0.0293(5) 0.102(5) Uani 1 1 d . . .
H62A H 0.3719 0.1256 -0.0447 0.123 Uiso 1 1 calc R . .
H62B H 0.3406 0.0560 -0.0198 0.123 Uiso 1 1 calc R . .
C63 C 0.2217(14) 0.0688(8) -0.0692(6) 0.113(5) Uani 1 1 d . . .
H63A H 0.1889 0.1102 -0.0754 0.136 Uiso 1 1 calc R . .
H63B H 0.1656 0.0367 -0.0547 0.136 Uiso 1 1 calc R . .
C64 C 0.2504(13) 0.0238(7) -0.1250(5) 0.102(4) Uani 1 1 d . . .
H64A H 0.2976 0.0567 -0.1423 0.153 Uiso 1 1 calc R . .
H64B H 0.1828 0.0016 -0.1484 0.153 Uiso 1 1 calc R . .
H64C H 0.2887 -0.0149 -0.1191 0.153 Uiso 1 1 calc R . .
Mo1A Mo -0.03015(5) 0.17808(3) 0.12035(2) 0.03588(14) Uani 1 1 d . . .
O1A O -0.1388(4) 0.1982(3) 0.17328(19) 0.0383(11) Uani 1 1 d . . .
N1A N 0.0336(5) 0.1172(3) 0.1453(3) 0.0424(14) Uani 1 1 d . . .
C1A C 0.0907(6) 0.0756(4) 0.1708(3) 0.0406(16) Uani 1 1 d . . .
I1A I 0.27158(6) -0.07166(4) 0.26387(3) 0.0744(2) Uani 1 1 d . . .
Mo2A Mo -0.22495(5) 0.26721(3) 0.16109(2) 0.03382(13) Uani 1 1 d . . .
O2A O -0.1084(3) 0.2596(2) 0.09081(17) 0.0270(9) Uani 1 1 d . . .
C2A C 0.1263(7) 0.1037(4) 0.2256(3) 0.0465(18) Uani 1 1 d . . .
Mo3A Mo -0.19163(5) 0.34509(3) 0.05911(2) 0.03283(13) Uani 1 1 d . . .
O3A O 0.0502(4) 0.1873(3) 0.0575(2) 0.0442(12) Uani 1 1 d . . .
C3A C 0.1801(7) 0.0597(5) 0.2505(4) 0.052(2) Uani 1 1 d . . .
H3A1 H 0.2040 0.0767 0.2879 0.063 Uiso 1 1 calc R . .
Mo4A Mo 0.00579(5) 0.25348(4) 0.01937(2) 0.03942(15) Uani 1 1 d . . .
O4A O -0.1468(4) 0.1147(3) 0.0704(2) 0.0433(12) Uani 1 1 d . . .
C4A C 0.1991(7) -0.0065(5) 0.2227(4) 0.054(2) Uani 1 1 d . . .
Mo5A Mo -0.23634(6) 0.16474(3) 0.03579(3) 0.04036(15) Uani 1 1 d . . .
O5A O 0.0589(4) 0.2709(3) 0.1603(2) 0.0387(11) Uani 1 1 d . . .
C5A C 0.1625(7) -0.0345(5) 0.1680(4) 0.053(2) Uani 1 1 d . . .
H5A H 0.1734 -0.0818 0.1494 0.064 Uiso 1 1 calc R . .
Mo6A Mo 0.01716(5) 0.35566(3) 0.14448(2) 0.03419(13) Uani 1 1 d . . .
O6A O -0.2691(4) 0.3341(3) 0.1215(2) 0.0403(11) Uani 1 1 d . . .
C6A C 0.1101(7) 0.0071(4) 0.1407(3) 0.0457(18) Uani 1 1 d . . .
O7A O -0.3053(4) 0.1900(3) 0.1032(2) 0.0417(11) Uani 1 1 d . . .
O8A O -0.1020(4) 0.3430(3) 0.19114(18) 0.0371(10) Uani 1 1 d . . .
O9A O -0.0815(4) 0.3236(3) 0.00840(18) 0.0376(11) Uani 1 1 d . . .
O10A O -0.2764(4) 0.2525(3) 0.0210(2) 0.0409(11) Uani 1 1 d . . .
O11A O -0.0746(4) 0.4048(2) 0.10826(19) 0.0373(11) Uani 1 1 d . . .
O12A O -0.1193(5) 0.1787(3) -0.0113(2) 0.0449(12) Uani 1 1 d . . .
O13A O 0.0862(4) 0.3310(3) 0.0773(2) 0.0397(11) Uani 1 1 d . . .
O14A O -0.3104(5) 0.2731(3) 0.2117(2) 0.0492(13) Uani 1 1 d . . .
O15A O -0.2491(4) 0.4075(3) 0.0362(2) 0.0457(12) Uani 1 1 d . . .
O16A O 0.0900(5) 0.2490(4) -0.0315(2) 0.0564(15) Uani 1 1 d . . .
O17A O -0.3308(5) 0.0967(3) -0.0035(2) 0.0597(16) Uani 1 1 d . . .
O18A O 0.1077(5) 0.4263(3) 0.1830(2) 0.0500(13) Uani 1 1 d . . .
I1B I 0.63954(8) 0.54538(7) 0.10397(3) 0.1137(4) Uani 1 1 d . . .
Mo1B Mo 0.30204(4) 0.73847(3) 0.33846(2) 0.02982(12) Uani 1 1 d . . .
O1B O 0.4015(4) 0.7353(3) 0.3975(2) 0.0436(12) Uani 1 1 d . . .
N1B N 0.3766(5) 0.7120(3) 0.2833(2) 0.0391(13) Uani 1 1 d . . .
C1B C 0.4360(7) 0.6753(5) 0.2437(3) 0.051(2) Uani 1 1 d . . .
Mo2B Mo 0.34519(5) 0.75351(4) 0.46738(2) 0.03530(14) Uani 1 1 d . . .
O2B O 0.2039(3) 0.7654(2) 0.41035(16) 0.0240(8) Uani 1 1 d . . .
C2B C 0.5273(8) 0.7160(6) 0.2262(4) 0.063(2) Uani 1 1 d . . .
Mo3B Mo 0.10045(4) 0.79347(3) 0.48634(2) 0.02881(12) Uani 1 1 d . . .
O3B O 0.1631(4) 0.7472(3) 0.30463(18) 0.0355(10) Uani 1 1 d . . .
C3B C 0.5859(9) 0.6800(7) 0.1862(4) 0.074(3) Uani 1 1 d . . .
H3B1 H 0.6474 0.7068 0.1741 0.089 Uiso 1 1 calc R . .
Mo4B Mo 0.06045(5) 0.77768(3) 0.35521(2) 0.03307(13) Uani 1 1 d . . .
O4B O 0.2277(4) 0.6415(3) 0.3444(2) 0.0430(12) Uani 1 1 d . . .
C4B C 0.5530(9) 0.6021(7) 0.1631(4) 0.074(3) Uani 1 1 d . . .
Mo5B Mo 0.13045(5) 0.64105(3) 0.39912(3) 0.03614(14) Uani 1 1 d . . .
O5B O 0.3380(4) 0.8429(2) 0.35808(19) 0.0358(10) Uani 1 1 d . . .
C5B C 0.4616(9) 0.5651(6) 0.1799(4) 0.067(3) Uani 1 1 d . . .
H5B H 0.4373 0.5146 0.1627 0.081 Uiso 1 1 calc R . .
Mo6B Mo 0.27395(5) 0.88984(3) 0.42400(2) 0.03461(13) Uani 1 1 d . . .
O6B O 0.2399(4) 0.7846(3) 0.51700(19) 0.0389(11) Uani 1 1 d . . .
C6B C 0.4035(8) 0.5981(5) 0.2206(4) 0.056(2) Uani 1 1 d . . .
O7B O 0.2632(4) 0.6584(3) 0.4497(2) 0.0459(13) Uani 1 1 d . . .
O8B O 0.3766(4) 0.8588(3) 0.46384(19) 0.0392(11) Uani 1 1 d . . .
O9B O 0.0058(4) 0.7970(3) 0.42736(19) 0.0377(11) Uani 1 1 d . . .
O10B O 0.0688(4) 0.6901(3) 0.4649(2) 0.0385(11) Uani 1 1 d . . .
O11B O 0.1754(4) 0.8893(3) 0.47986(19) 0.0384(11) Uani 1 1 d . . .
O12B O 0.0283(4) 0.6741(3) 0.3594(2) 0.0418(12) Uani 1 1 d . . .
O13B O 0.1411(4) 0.8727(3) 0.37439(19) 0.0396(11) Uani 1 1 d . . .
O14B O 0.4514(4) 0.7494(4) 0.5089(2) 0.0549(15) Uani 1 1 d . . .
O15B O 0.0292(4) 0.8152(3) 0.54170(19) 0.0422(12) Uani 1 1 d . . .
O16B O -0.0492(4) 0.7830(4) 0.3161(2) 0.0534(15) Uani 1 1 d . . .
O17B O 0.0784(5) 0.5517(3) 0.3936(3) 0.0599(16) Uani 1 1 d . . .
O18B O 0.3198(5) 0.9800(3) 0.4307(2) 0.0526(14) Uani 1 1 d . . .
C20 C -0.2406(7) 0.6336(5) 0.3765(4) 0.057(2) Uani 1 1 d . . .
H20A H -0.1793 0.6704 0.3972 0.085 Uiso 1 1 calc R . .
H20B H -0.2122 0.5931 0.3535 0.085 Uiso 1 1 calc R . .
H20C H -0.2886 0.6147 0.4015 0.085 Uiso 1 1 calc R . .
C7A C 0.1082(10) 0.1782(5) 0.2550(4) 0.069(3) Uani 1 1 d . . .
H7A1 H 0.1491 0.2155 0.2390 0.104 Uiso 1 1 calc R . .
H7A2 H 0.1338 0.1879 0.2933 0.104 Uiso 1 1 calc R . .
H7A3 H 0.0300 0.1798 0.2517 0.104 Uiso 1 1 calc R . .
C8B C 0.3092(8) 0.5544(5) 0.2407(4) 0.066(3) Uani 1 1 d . . .
H8B1 H 0.2944 0.5038 0.2183 0.099 Uiso 1 1 calc R . .
H8B2 H 0.2441 0.5765 0.2385 0.099 Uiso 1 1 calc R . .
H8B3 H 0.3275 0.5543 0.2784 0.099 Uiso 1 1 calc R . .
C8A C 0.0731(10) -0.0208(5) 0.0818(4) 0.073(3) Uani 1 1 d . . .
H8A1 H 0.1334 -0.0380 0.0619 0.109 Uiso 1 1 calc R . .
H8A2 H 0.0509 0.0188 0.0680 0.109 Uiso 1 1 calc R . .
H8A3 H 0.0109 -0.0617 0.0767 0.109 Uiso 1 1 calc R . .
C7B C 0.5606(10) 0.7978(7) 0.2489(4) 0.084(3) Uani 1 1 d . . .
H7B1 H 0.6383 0.8097 0.2621 0.125 Uiso 1 1 calc R . .
H7B2 H 0.5165 0.8139 0.2789 0.125 Uiso 1 1 calc R . .
H7B3 H 0.5488 0.8230 0.2204 0.125 Uiso 1 1 calc R . .
C2S C -0.4859(9) 0.5360(6) 0.4220(7) 0.092(4) Uani 1 1 d . . .
O1S O -0.4285(7) 0.4900(5) 0.4126(5) 0.116(4) Uani 1 1 d . . .
C1S C -0.5598(8) 0.5497(5) 0.3884(6) 0.086(4) Uani 1 1 d . . .
H1S1 H -0.5224 0.5742 0.3627 0.129 Uiso 1 1 calc R . .
H1S2 H -0.6052 0.5817 0.4093 0.129 Uiso 1 1 calc R . .
H1S3 H -0.6063 0.5034 0.3686 0.129 Uiso 1 1 calc R . .
C3S C -0.4842(15) 0.5859(9) 0.4798(6) 0.123(5) Uani 1 1 d . . .
H3S1 H -0.5563 0.5762 0.4936 0.184 Uiso 1 1 calc R . .
H3S2 H -0.4666 0.6376 0.4787 0.184 Uiso 1 1 calc R . .
H3S3 H -0.4287 0.5755 0.5038 0.184 Uiso 1 1 calc R . .
C60 C 0.5157(15) 0.3363(10) -0.0323(8) 0.126(6) Uani 1 1 d . . .
H60A H 0.5507 0.3507 0.0048 0.189 Uiso 1 1 calc R . .
H60B H 0.5089 0.3804 -0.0446 0.189 Uiso 1 1 calc R . .
H60C H 0.5603 0.3074 -0.0563 0.189 Uiso 1 1 calc R . .
C59' C 0.479(2) 0.3654(15) 0.0118(9) 0.072(9) Uani 0.47(3) 1 d P A 1
C59 C 0.406(4) 0.292(3) -0.033(3) 0.25(5) Uani 0.53(3) 1 d P . .
H59A H 0.3493 0.3123 -0.0500 0.301 Uiso 0.53(3) 1 calc PR . .
H59B H 0.4032 0.2403 -0.0533 0.301 Uiso 0.53(3) 1 calc PR . .

loop_
_atom_site_aniso_label
_atom_site_aniso_U_11
_atom_site_aniso_U_22
_atom_site_aniso_U_33
_atom_site_aniso_U_23
_atom_site_aniso_U_13
_atom_site_aniso_U_12
N1 0.053(4) 0.037(3) 0.026(3) 0.006(2) -0.003(3) 0.011(3)
C1 0.064(5) 0.042(4) 0.034(4) 0.006(3) -0.008(3) 0.018(4)
N2 0.024(3) 0.031(3) 0.032(3) 0.000(2) 0.000(2) 0.006(2)
C2 0.073(6) 0.052(5) 0.037(4) 0.003(3) -0.009(4) 0.027(4)
N3 0.049(3) 0.039(3) 0.027(3) 0.013(2) 0.006(2) 0.015(3)
C3 0.096(8) 0.066(6) 0.053(6) 0.009(5) 0.003(5) 0.039(6)
N4 0.037(4) 0.076(5) 0.092(6) 0.021(5) 0.005(4) 0.018(4)
C4 0.113(9) 0.070(7) 0.077(7) 0.009(6) 0.003(7) 0.054(7)
C5 0.053(5) 0.043(4) 0.033(4) 0.009(3) -0.004(3) 0.008(3)
C6 0.062(5) 0.046(4) 0.036(4) 0.012(3) -0.004(4) 0.008(4)
C7 0.067(6) 0.065(6) 0.043(5) 0.018(4) 0.001(4) 0.000(5)
C8 0.079(7) 0.063(6) 0.060(6) 0.019(5) -0.003(5) -0.005(5)
C9 0.053(4) 0.048(4) 0.026(3) 0.009(3) -0.002(3) 0.012(3)
C10 0.061(5) 0.041(4) 0.030(4) 0.001(3) 0.001(3) 0.011(4)
C11 0.059(5) 0.048(5) 0.046(5) 0.009(4) 0.007(4) 0.012(4)
C12 0.066(6) 0.053(5) 0.052(5) 0.009(4) 0.010(4) 0.005(4)
C13 0.058(5) 0.042(4) 0.025(3) 0.005(3) -0.004(3) 0.009(3)
C14 0.060(5) 0.043(4) 0.039(4) 0.012(3) 0.008(4) 0.009(4)
C15 0.069(5) 0.038(4) 0.041(4) 0.012(3) 0.019(4) 0.007(4)
C16 0.079(7) 0.055(6) 0.087(8) 0.015(5) 0.043(6) 0.012(5)
C17 0.028(3) 0.033(3) 0.038(4) 0.001(3) 0.004(3) 0.009(3)
C18 0.033(4) 0.038(4) 0.051(4) -0.002(3) 0.000(3) 0.007(3)
C19 0.055(5) 0.038(4) 0.049(5) -0.002(3) 0.002(4) 0.009(3)
C21 0.029(3) 0.038(4) 0.034(4) 0.001(3) -0.007(3) 0.007(3)
C22 0.030(3) 0.043(4) 0.038(4) 0.003(3) -0.006(3) 0.011(3)
C23 0.036(4) 0.040(4) 0.042(4) 0.006(3) -0.003(3) 0.009(3)
C24 0.055(5) 0.042(4) 0.063(5) 0.016(4) 0.005(4) 0.018(4)
C25 0.022(3) 0.036(3) 0.037(4) 0.004(3) -0.004(2) 0.004(3)
C26 0.033(4) 0.038(4) 0.042(4) 0.010(3) 0.001(3) 0.005(3)
C27 0.034(4) 0.028(3) 0.051(4) 0.002(3) -0.002(3) 0.001(3)
C28 0.038(4) 0.045(4) 0.069(6) 0.020(4) 0.008(4) 0.000(3)
C29 0.030(3) 0.038(4) 0.029(3) 0.003(3) 0.001(3) 0.003(3)
C30 0.044(4) 0.048(4) 0.035(4) 0.008(3) 0.007(3) 0.016(3)
C31 0.035(4) 0.050(4) 0.038(4) 0.009(3) -0.001(3) 0.000(3)
C32 0.047(5) 0.063(5) 0.049(5) 0.021(4) 0.000(4) 0.008(4)
C33 0.046(4) 0.046(4) 0.035(4) 0.016(3) 0.006(3) 0.014(3)
C34 0.045(4) 0.043(4) 0.034(4) 0.012(3) 0.002(3) 0.006(3)
C35 0.057(5) 0.051(5) 0.038(4) 0.012(3) 0.011(4) 0.009(4)
C36 0.059(6) 0.078(7) 0.062(6) 0.024(5) 0.013(5) 0.003(5)
C37 0.051(4) 0.044(4) 0.031(4) 0.011(3) 0.005(3) 0.013(3)
C38 0.072(6) 0.047(4) 0.034(4) 0.008(3) 0.007(4) 0.027(4)
C39 0.085(7) 0.047(5) 0.052(5) 0.010(4) 0.003(5) 0.027(5)
C40 0.131(11) 0.056(6) 0.063(7) -0.001(5) -0.013(7) 0.037(6)
C41 0.047(4) 0.048(4) 0.027(3) 0.012(3) 0.009(3) 0.017(3)
C42 0.050(4) 0.048(4) 0.034(4) 0.010(3) 0.007(3) 0.006(3)
C43 0.056(5) 0.049(5) 0.040(4) 0.006(3) 0.007(4) 0.007(4)
C44 0.075(6) 0.053(5) 0.052(5) 0.004(4) -0.002(5) 0.012(5)
C45 0.043(4) 0.048(4) 0.036(4) 0.014(3) 0.005(3) 0.014(3)
C46 0.047(5) 0.061(5) 0.049(5) 0.012(4) 0.009(4) 0.010(4)
C47 0.052(5) 0.069(6) 0.067(6) 0.017(5) 0.014(4) 0.016(4)
C48 0.064(6) 0.085(8) 0.070(7) 0.020(6) 0.010(5) -0.008(5)
C49 0.044(5) 0.072(6) 0.093(8) 0.024(6) 0.010(5) 0.021(5)
C50 0.077(8) 0.064(7) 0.117(10) 0.017(7) 0.002(7) 0.000(6)
C51 0.125(12) 0.073(8) 0.121(12) 0.027(8) -0.005(10) 0.028(8)
C52 0.115(12) 0.111(11) 0.092(10) 0.029(9) -0.001(9) 0.002(9)
C53 0.056(6) 0.075(7) 0.113(10) 0.000(7) -0.002(6) 0.018(5)
C54 0.123(12) 0.097(10) 0.156(15) -0.033(10) -0.071(11) 0.054(9)
C55 0.129(13) 0.115(12) 0.123(13) -0.033(10) -0.043(11) 0.049(10)
C56 0.142(14) 0.081(9) 0.127(13) 0.024(9) -0.010(11) 0.041(9)
C57 0.061(7) 0.123(11) 0.179(16) 0.088(11) 0.004(8) 0.022(7)
C58 0.114(15) 0.17(2) 0.23(3) 0.13(2) -0.011(18) 0.038(15)
C61 0.054(6) 0.089(8) 0.082(8) 0.003(6) -0.001(5) 0.028(5)
C62 0.097(9) 0.135(12) 0.075(8) -0.005(8) 0.000(7) 0.066(9)
C63 0.148(14) 0.088(9) 0.096(10) -0.003(8) -0.028(10) 0.045(9)
C64 0.147(13) 0.092(9) 0.065(8) 0.013(7) -0.004(8) 0.025(9)
Mo1A 0.0426(3) 0.0316(3) 0.0357(3) 0.0090(2) -0.0038(2) 0.0137(2)
O1A 0.045(3) 0.038(3) 0.036(3) 0.018(2) 0.004(2) 0.009(2)
N1A 0.051(4) 0.037(3) 0.043(3) 0.012(3) -0.004(3) 0.017(3)
C1A 0.042(4) 0.042(4) 0.043(4) 0.015(3) 0.006(3) 0.013(3)
I1A 0.0931(5) 0.0822(5) 0.0739(4) 0.0453(4) 0.0135(4) 0.0501(4)
Mo2A 0.0361(3) 0.0397(3) 0.0277(3) 0.0112(2) 0.0071(2) 0.0075(2)
O2A 0.029(2) 0.027(2) 0.026(2) 0.0069(17) -0.0001(17) 0.0058(17)
C2A 0.056(5) 0.046(4) 0.043(4) 0.016(3) 0.005(4) 0.018(4)
Mo3A 0.0374(3) 0.0357(3) 0.0304(3) 0.0131(2) 0.0033(2) 0.0135(2)
O3A 0.051(3) 0.047(3) 0.040(3) 0.008(2) 0.006(2) 0.027(2)
C3A 0.062(5) 0.056(5) 0.047(5) 0.021(4) 0.000(4) 0.023(4)
Mo4A 0.0436(3) 0.0519(4) 0.0282(3) 0.0104(3) 0.0097(2) 0.0217(3)
O4A 0.055(3) 0.027(2) 0.045(3) 0.005(2) -0.007(2) 0.008(2)
C4A 0.056(5) 0.057(5) 0.062(5) 0.031(4) 0.011(4) 0.025(4)
Mo5A 0.0464(4) 0.0340(3) 0.0342(3) 0.0006(2) -0.0106(3) 0.0041(3)
O5A 0.037(3) 0.042(3) 0.038(3) 0.016(2) -0.004(2) 0.005(2)
C5A 0.067(6) 0.047(5) 0.054(5) 0.018(4) 0.014(4) 0.027(4)
Mo6A 0.0378(3) 0.0309(3) 0.0308(3) 0.0068(2) -0.0032(2) 0.0005(2)
O6A 0.044(3) 0.048(3) 0.037(3) 0.016(2) 0.011(2) 0.021(2)
C6A 0.058(5) 0.039(4) 0.043(4) 0.013(3) 0.006(4) 0.015(3)
O7A 0.034(3) 0.046(3) 0.043(3) 0.015(2) -0.006(2) -0.003(2)
O8A 0.048(3) 0.035(2) 0.025(2) 0.0015(19) 0.000(2) 0.008(2)
O9A 0.045(3) 0.046(3) 0.028(2) 0.016(2) 0.005(2) 0.014(2)
O10A 0.039(3) 0.047(3) 0.037(3) 0.012(2) -0.009(2) 0.010(2)
O11A 0.050(3) 0.026(2) 0.036(3) 0.0064(19) -0.001(2) 0.008(2)
O12A 0.061(3) 0.041(3) 0.030(3) -0.002(2) -0.003(2) 0.019(2)
O13A 0.034(3) 0.047(3) 0.040(3) 0.017(2) 0.004(2) 0.004(2)
O14A 0.048(3) 0.063(4) 0.042(3) 0.019(3) 0.014(2) 0.012(3)
O15A 0.050(3) 0.049(3) 0.050(3) 0.024(3) 0.010(2) 0.024(2)
O16A 0.064(4) 0.082(4) 0.035(3) 0.017(3) 0.017(3) 0.039(3)
O17A 0.066(4) 0.049(3) 0.050(3) -0.002(3) -0.022(3) -0.003(3)
O18A 0.051(3) 0.045(3) 0.044(3) 0.008(2) -0.009(2) -0.010(2)
I1B 0.0962(6) 0.1983(11) 0.0565(4) 0.0069(5) 0.0178(4) 0.0867(7)
Mo1B 0.0261(3) 0.0316(3) 0.0307(3) 0.0035(2) 0.0059(2) 0.0075(2)
O1B 0.028(2) 0.058(3) 0.054(3) 0.023(3) 0.014(2) 0.019(2)
N1B 0.031(3) 0.047(3) 0.033(3) 0.000(3) 0.006(2) 0.005(3)
C1B 0.040(4) 0.067(5) 0.048(5) 0.013(4) 0.003(3) 0.017(4)
Mo2B 0.0230(3) 0.0514(4) 0.0355(3) 0.0177(3) 0.0001(2) 0.0086(2)
O2B 0.022(2) 0.026(2) 0.023(2) 0.0033(16) -0.0005(15) 0.0066(16)
C2B 0.055(5) 0.089(7) 0.042(5) 0.009(5) 0.007(4) 0.014(5)
Mo3B 0.0260(3) 0.0388(3) 0.0217(3) 0.0063(2) 0.0028(2) 0.0080(2)
O3B 0.029(2) 0.052(3) 0.025(2) 0.005(2) 0.0033(18) 0.013(2)
C3B 0.060(6) 0.118(10) 0.045(5) 0.014(6) 0.011(4) 0.022(6)
Mo4B 0.0278(3) 0.0505(3) 0.0226(3) 0.0064(2) 0.0004(2) 0.0161(2)
O4B 0.043(3) 0.033(3) 0.051(3) 0.002(2) 0.015(2) 0.010(2)
C4B 0.062(6) 0.118(9) 0.047(5) 0.011(6) 0.015(5) 0.040(6)
Mo5B 0.0353(3) 0.0265(3) 0.0445(3) 0.0067(2) 0.0083(3) 0.0017(2)
O5B 0.041(3) 0.032(2) 0.032(2) 0.0072(19) 0.007(2) 0.001(2)
C5B 0.077(7) 0.080(7) 0.044(5) 0.003(5) -0.001(5) 0.029(6)
Mo6B 0.0450(3) 0.0256(3) 0.0300(3) 0.0035(2) 0.0065(2) 0.0018(2)
O6B 0.029(2) 0.063(3) 0.028(2) 0.017(2) 0.0004(19) 0.009(2)
C6B 0.058(5) 0.061(5) 0.047(5) 0.005(4) 0.000(4) 0.021(4)
O7B 0.041(3) 0.042(3) 0.065(4) 0.028(3) 0.008(2) 0.015(2)
O8B 0.031(2) 0.048(3) 0.031(2) 0.006(2) -0.0009(19) -0.007(2)
O9B 0.030(2) 0.055(3) 0.029(2) 0.006(2) 0.0015(19) 0.018(2)
O10B 0.036(3) 0.036(3) 0.043(3) 0.011(2) 0.011(2) 0.001(2)
O11B 0.050(3) 0.031(2) 0.031(2) 0.0016(19) 0.007(2) 0.006(2)
O12B 0.030(2) 0.048(3) 0.037(3) -0.001(2) 0.000(2) -0.003(2)
O13B 0.048(3) 0.041(3) 0.035(3) 0.012(2) 0.006(2) 0.019(2)
O14B 0.030(3) 0.089(4) 0.052(3) 0.032(3) -0.005(2) 0.010(3)
O15B 0.038(3) 0.060(3) 0.029(3) 0.010(2) 0.007(2) 0.010(2)
O16B 0.042(3) 0.092(4) 0.030(3) 0.013(3) 0.000(2) 0.027(3)
O17B 0.065(4) 0.029(3) 0.080(4) 0.010(3) 0.019(3) -0.004(3)
O18B 0.075(4) 0.032(3) 0.048(3) 0.008(2) 0.019(3) 0.000(3)
C20 0.051(5) 0.048(5) 0.075(6) 0.018(4) 0.006(4) 0.013(4)
C7A 0.108(8) 0.057(5) 0.043(5) 0.002(4) -0.014(5) 0.038(6)
C8B 0.059(6) 0.052(5) 0.083(7) 0.009(5) 0.003(5) 0.009(4)
C8A 0.108(9) 0.054(5) 0.052(6) -0.002(4) -0.014(5) 0.031(6)
C7B 0.080(8) 0.097(9) 0.057(6) 0.012(6) 0.000(5) -0.017(6)
C2S 0.059(7) 0.057(6) 0.160(14) 0.022(7) 0.028(7) 0.010(5)
O1S 0.083(6) 0.076(6) 0.194(11) 0.025(6) 0.019(6) 0.035(5)
C1S 0.041(5) 0.038(5) 0.166(12) 0.002(6) -0.022(6) 0.013(4)
C3S 0.145(15) 0.120(13) 0.103(12) 0.016(10) 0.000(10) 0.043(11)
C60 0.132(15) 0.121(13) 0.133(16) 0.030(11) -0.019(12) 0.053(12)
C59' 0.082(17) 0.098(19) 0.057(14) 0.039(13) 0.026(11) 0.041(14)
C59 0.11(3) 0.13(4) 0.44(12) -0.08(6) 0.00(6) 0.06(3)

loop_
_atom_type_symbol
_atom_type_description
_atom_type_scat_dispersion_real
_atom_type_scat_dispersion_imag
_atom_type_scat_source
C C 0.0033 0.0016 'International Tables Vol C Tables 4.2.6.8 and 6.1.1.4'
H H 0.0000 0.0000 'International Tables Vol C Tables 4.2.6.8 and 6.1.1.4'
N N 0.0061 0.0033 'International Tables Vol C Tables 4.2.6.8 and 6.1.1.4'
O O 0.0106 0.0060 'International Tables Vol C Tables 4.2.6.8 and 6.1.1.4'
Mo Mo -1.6832 0.6857 'International Tables Vol C Tables 4.2.6.8 and 6.1.1.4'
I I -0.4742 1.8119 'International Tables Vol C Tables 4.2.6.8 and 6.1.1.4'

loop_
_geom_angle_atom_site_label_1
_geom_angle_atom_site_label_2
_geom_angle_atom_site_label_3
_geom_angle
C1 N1 C5 110.7(6)
C1 N1 C13 107.5(5)
C5 N1 C13 109.9(6)
C1 N1 C9 111.8(6)
C5 N1 C9 106.5(5)
C13 N1 C9 110.4(5)
N1 C1 C2 116.3(6)
C25 N2 C17 108.5(5)
C25 N2 C29 108.6(5)
C17 N2 C29 111.8(5)
C25 N2 C21 110.3(5)
C17 N2 C21 108.2(5)
C29 N2 C21 109.4(5)
C1 C2 C3 112.0(7)
C33 N3 C45 107.0(5)
C33 N3 C41 111.9(6)
C45 N3 C41 110.4(5)
C33 N3 C37 109.9(5)
C45 N3 C37 111.1(6)
C41 N3 C37 106.6(5)
C4 C3 C2 112.7(8)
C61 N4 C53 106.9(7)
C61 N4 C49 111.4(8)
C53 N4 C49 110.5(9)
C61 N4 C57 109.8(10)
C53 N4 C57 111.7(10)
C49 N4 C57 106.6(7)
N1 C5 C6 115.5(6)
C7 C6 C5 110.1(7)
C6 C7 C8 114.3(8)
C10 C9 N1 116.9(6)
C9 C10 C11 111.1(7)
C12 C11 C10 113.3(7)
C14 C13 N1 117.7(6)
C13 C14 C15 111.7(7)
C16 C15 C14 112.1(8)
C18 C17 N2 116.4(5)
C17 C18 C19 110.0(6)
C20 C19 C18 112.7(7)
C22 C21 N2 117.3(5)
C23 C22 C21 107.7(6)
C22 C23 C24 112.6(6)
N2 C25 C26 116.5(5)
C27 C26 C25 110.1(6)
C26 C27 C28 112.5(6)
C30 C29 N2 114.8(5)
C29 C30 C31 112.1(6)
C32 C31 C30 111.4(6)
N3 C33 C34 115.3(6)
C35 C34 C33 111.3(6)
C36 C35 C34 112.9(7)
C38 C37 N3 115.7(6)
C37 C38 C39 109.7(7)
C40 C39 C38 113.5(8)
N3 C41 C42 115.3(6)
C41 C42 C43 109.6(6)
C44 C43 C42 112.1(7)
C46 C45 N3 115.2(6)
C45 C46 C47 111.7(7)
C46 C47 C48 112.2(8)
C50 C49 N4 116.0(8)
C49 C50 C51 112.5(11)
C52 C51 C50 114.0(12)
N4 C53 C54 111.0(10)
C55 C54 C53 115.8(12)
C54 C55 C56 114.7(14)
N4 C57 C58 112.7(13)
C59 C58 C57 109(4)
N4 C61 C62 116.3(9)
C63 C62 C61 112.3(11)
C62 C63 C64 114.8(13)
N1A Mo1A O4A 103.4(3)
N1A Mo1A O5A 100.2(3)
O4A Mo1A O5A 156.5(2)
N1A Mo1A O3A 101.9(3)
O4A Mo1A O3A 87.3(2)
O5A Mo1A O3A 88.3(2)
N1A Mo1A O1A 101.4(3)
O4A Mo1A O1A 88.4(2)
O5A Mo1A O1A 86.6(2)
O3A Mo1A O1A 156.66(19)
N1A Mo1A O2A 177.9(2)
O4A Mo1A O2A 78.73(18)
O5A Mo1A O2A 77.74(17)
O3A Mo1A O2A 78.53(18)
O1A Mo1A O2A 78.13(17)
N1A Mo1A Mo5A 135.8(2)
O4A Mo1A Mo5A 32.47(14)
O5A Mo1A Mo5A 124.00(14)
O3A Mo1A Mo5A 81.92(15)
O1A Mo1A Mo5A 82.13(14)
O2A Mo1A Mo5A 46.26(11)
Mo2A O1A Mo1A 114.5(2)
C1A N1A Mo1A 172.8(6)
C2A C1A N1A 118.1(7)
C2A C1A C6A 122.5(7)
N1A C1A C6A 119.4(7)
O14A Mo2A O1A 104.2(2)
O14A Mo2A O8A 103.4(2)
O1A Mo2A O8A 87.9(2)
O14A Mo2A O7A 103.8(3)
O1A Mo2A O7A 87.2(2)
O8A Mo2A O7A 152.8(2)
O14A Mo2A O6A 102.5(2)
O1A Mo2A O6A 153.3(2)
O8A Mo2A O6A 86.5(2)
O7A Mo2A O6A 86.0(2)
O14A Mo2A O2A 179.4(2)
O1A Mo2A O2A 76.38(17)
O8A Mo2A O2A 76.80(17)
O7A Mo2A O2A 76.03(18)
O6A Mo2A O2A 76.96(17)
Mo1A O2A Mo6A 91.26(15)
Mo1A O2A Mo5A 90.09(15)
Mo6A O2A Mo5A 178.6(2)
Mo1A O2A Mo2A 90.96(14)
Mo6A O2A Mo2A 89.90(14)
Mo5A O2A Mo2A 90.27(15)
Mo1A O2A Mo4A 90.42(15)
Mo6A O2A Mo4A 90.35(15)
Mo5A O2A Mo4A 89.44(14)
Mo2A O2A Mo4A 178.6(2)
Mo1A O2A Mo3A 179.6(2)
Mo6A O2A Mo3A 89.09(14)
Mo5A O2A Mo3A 89.57(14)
Mo2A O2A Mo3A 89.16(14)
Mo4A O2A Mo3A 89.46(14)
C1A C2A C3A 116.8(7)
C1A C2A C7A 120.3(7)
C3A C2A C7A 122.9(8)
O15A Mo3A O11A 102.6(2)
O15A Mo3A O10A 104.4(2)
O11A Mo3A O10A 152.92(19)
O15A Mo3A O6A 103.8(2)
O11A Mo3A O6A 87.2(2)
O10A Mo3A O6A 87.5(2)
O15A Mo3A O9A 102.9(2)
O11A Mo3A O9A 86.5(2)
O10A Mo3A O9A 86.4(2)
O6A Mo3A O9A 153.30(19)
O15A Mo3A O2A 178.9(2)
O11A Mo3A O2A 76.59(17)
O10A Mo3A O2A 76.34(17)
O6A Mo3A O2A 76.96(17)
O9A Mo3A O2A 76.35(17)
Mo4A O3A Mo1A 114.7(2)
C4A C3A C2A 122.1(8)
O16A Mo4A O3A 102.9(2)
O16A Mo4A O12A 103.6(3)
O3A Mo4A O12A 87.6(2)
O16A Mo4A O9A 103.9(2)
O3A Mo4A O9A 153.2(2)
O12A Mo4A O9A 87.0(2)
O16A Mo4A O13A 103.6(3)
O3A Mo4A O13A 86.5(2)
O12A Mo4A O13A 152.8(2)
O9A Mo4A O13A 86.4(2)
O16A Mo4A O2A 179.0(2)
O3A Mo4A O2A 76.32(18)
O12A Mo4A O2A 77.01(18)
O9A Mo4A O2A 76.87(17)
O13A Mo4A O2A 75.78(18)
Mo5A O4A Mo1A 114.5(2)
C3A C4A C5A 120.7(7)
C3A C4A I1A 119.6(7)
C5A C4A I1A 119.4(6)
O17A Mo5A O4A 103.9(3)
O17A Mo5A O10A 103.1(3)
O4A Mo5A O10A 153.0(2)
O17A Mo5A O7A 103.1(3)
O4A Mo5A O7A 88.2(2)
O10A Mo5A O7A 86.2(2)
O17A Mo5A O12A 103.8(3)
O4A Mo5A O12A 87.4(2)
O10A Mo5A O12A 85.8(2)
O7A Mo5A O12A 153.0(2)
O17A Mo5A O2A 179.0(3)
O4A Mo5A O2A 76.65(18)
O10A Mo5A O2A 76.37(17)
O7A Mo5A O2A 76.06(17)
O12A Mo5A O2A 77.05(18)
O17A Mo5A Mo1A 136.9(2)
O4A Mo5A Mo1A 32.99(15)
O10A Mo5A Mo1A 120.02(14)
O7A Mo5A Mo1A 80.80(14)
O12A Mo5A Mo1A 81.12(15)
O2A Mo5A Mo1A 43.66(10)
Mo6A O5A Mo1A 114.6(2)
C6A C5A C4A 120.0(8)
O18A Mo6A O5A 104.4(2)
O18A Mo6A O11A 102.2(2)
O5A Mo6A O11A 153.3(2)
O18A Mo6A O13A 103.4(3)
O5A Mo6A O13A 86.9(2)
O11A Mo6A O13A 87.5(2)
O18A Mo6A O8A 103.4(2)
O5A Mo6A O8A 87.0(2)
O11A Mo6A O8A 86.4(2)
O13A Mo6A O8A 153.2(2)
O18A Mo6A O2A 179.2(2)
O5A Mo6A O2A 76.36(18)
O11A Mo6A O2A 76.99(17)
O13A Mo6A O2A 76.47(18)
O8A Mo6A O2A 76.77(17)
Mo3A O6A Mo2A 116.9(2)
C5A C6A C1A 117.9(7)
C5A C6A C8A 120.9(7)
C1A C6A C8A 121.3(7)
Mo2A O7A Mo5A 117.6(2)
Mo2A O8A Mo6A 116.5(2)
Mo4A O9A Mo3A 117.3(2)
Mo3A O10A Mo5A 117.7(2)
Mo3A O11A Mo6A 117.3(2)
Mo4A O12A Mo5A 116.5(2)
Mo4A O13A Mo6A 117.4(2)
N1B Mo1B O5B 104.7(3)
N1B Mo1B O1B 101.2(2)
O5B Mo1B O1B 89.8(2)
N1B Mo1B O3B 103.0(2)
O5B Mo1B O3B 87.9(2)
O1B Mo1B O3B 155.51(19)
N1B Mo1B O4B 99.8(3)
O5B Mo1B O4B 155.5(2)
O1B Mo1B O4B 85.6(2)
O3B Mo1B O4B 86.5(2)
N1B Mo1B O2B 176.4(2)
O5B Mo1B O2B 78.78(17)
O1B Mo1B O2B 77.71(17)
O3B Mo1B O2B 77.93(16)
O4B Mo1B O2B 76.72(17)
Mo2B O1B Mo1B 115.1(2)
C1B N1B Mo1B 165.9(6)
N1B C1B C2B 118.9(8)
N1B C1B C6B 120.5(8)
C2B C1B C6B 120.6(8)
O14B Mo2B O7B 104.3(3)
O14B Mo2B O1B 103.0(3)
O7B Mo2B O1B 89.8(2)
O14B Mo2B O6B 102.9(2)
O7B Mo2B O6B 89.6(2)
O1B Mo2B O6B 153.4(2)
O14B Mo2B O8B 102.0(3)
O7B Mo2B O8B 153.8(2)
O1B Mo2B O8B 84.1(2)
O6B Mo2B O8B 84.7(2)
O14B Mo2B O2B 176.9(2)
O7B Mo2B O2B 78.78(18)
O1B Mo2B O2B 76.43(17)
O6B Mo2B O2B 77.35(16)
O8B Mo2B O2B 75.00(17)
Mo1B O2B Mo4B 90.64(14)
Mo1B O2B Mo2B 90.74(14)
Mo4B O2B Mo2B 178.6(2)
Mo1B O2B Mo6B 90.97(14)
Mo4B O2B Mo6B 89.53(14)
Mo2B O2B Mo6B 90.56(14)
Mo1B O2B Mo5B 90.87(14)
Mo4B O2B Mo5B 90.56(14)
Mo2B O2B Mo5B 89.30(13)
Mo6B O2B Mo5B 178.2(2)
Mo1B O2B Mo3B 179.8(2)
Mo4B O2B Mo3B 89.48(13)
Mo2B O2B Mo3B 89.14(14)
Mo6B O2B Mo3B 89.19(13)
Mo5B O2B Mo3B 88.97(14)
C3B C2B C1B 119.3(10)
C3B C2B C7B 119.3(10)
C1B C2B C7B 121.3(9)
O15B Mo3B O10B 104.3(2)
O15B Mo3B O9B 104.7(2)
O10B Mo3B O9B 89.7(2)
O15B Mo3B O6B 103.1(2)
O10B Mo3B O6B 87.0(2)
O9B Mo3B O6B 151.9(2)
O15B Mo3B O11B 103.0(2)
O10B Mo3B O11B 152.6(2)
O9B Mo3B O11B 84.8(2)
O6B Mo3B O11B 85.3(2)
O15B Mo3B O2B 178.5(2)
O10B Mo3B O2B 76.75(17)
O9B Mo3B O2B 76.29(17)
O6B Mo3B O2B 75.82(17)
O11B Mo3B O2B 75.91(17)
Mo4B O3B Mo1B 113.9(2)
C2B C3B C4B 119.9(10)
O16B Mo4B O13B 104.5(3)
O16B Mo4B O3B 104.3(2)
O13B Mo4B O3B 90.8(2)
O16B Mo4B O9B 101.4(2)
O13B Mo4B O9B 87.8(2)
O3B Mo4B O9B 153.74(19)
O16B Mo4B O12B 102.0(3)
O13B Mo4B O12B 153.3(2)
O3B Mo4B O12B 85.8(2)
O9B Mo4B O12B 83.8(2)
O16B Mo4B O2B 176.8(2)
O13B Mo4B O2B 78.22(18)
O3B Mo4B O2B 77.26(17)
O9B Mo4B O2B 76.79(16)
O12B Mo4B O2B 75.22(17)
Mo5B O4B Mo1B 116.2(2)
C5B C4B C3B 119.0(9)
C5B C4B I1B 119.6(9)
C3B C4B I1B 121.4(8)
O17B Mo5B O12B 105.2(3)
O17B Mo5B O4B 105.3(3)
O12B Mo5B O4B 90.9(2)
O17B Mo5B O10B 102.2(3)
O12B Mo5B O10B 87.3(2)
O4B Mo5B O10B 151.8(2)
O17B Mo5B O7B 102.5(3)
O12B Mo5B O7B 151.9(2)
O4B Mo5B O7B 85.9(2)
O10B Mo5B O7B 82.7(2)
O17B Mo5B O2B 177.8(3)
O12B Mo5B O2B 76.27(18)
O4B Mo5B O2B 76.10(18)
O10B Mo5B O2B 76.17(17)
O7B Mo5B O2B 75.91(17)
Mo1B O5B Mo6B 114.4(2)
C4B C5B C6B 122.8(10)
O18B Mo6B O8B 105.9(3)
O18B Mo6B O11B 102.9(2)
O8B Mo6B O11B 90.9(2)
O18B Mo6B O13B 101.0(3)
O8B Mo6B O13B 153.0(2)
O11B Mo6B O13B 85.5(2)
O18B Mo6B O5B 103.3(2)
O8B Mo6B O5B 87.7(2)
O11B Mo6B O5B 153.16(19)
O13B Mo6B O5B 83.7(2)
O18B Mo6B O2B 176.6(2)
O8B Mo6B O2B 77.35(18)
O11B Mo6B O2B 77.88(17)
O13B Mo6B O2B 75.69(17)
O5B Mo6B O2B 75.66(16)
Mo3B O6B Mo2B 117.3(2)
C5B C6B C1B 118.3(9)
C5B C6B C8B 121.2(9)
C1B C6B C8B 120.5(8)
Mo2B O7B Mo5B 116.0(2)
Mo6B O8B Mo2B 116.9(2)
Mo3B O9B Mo4B 117.4(2)
Mo3B O10B Mo5B 117.9(2)
Mo6B O11B Mo3B 116.9(2)
Mo5B O12B Mo4B 117.9(2)
Mo4B O13B Mo6B 116.5(2)
O1S C2S C1S 128.3(15)
O1S C2S C3S 121.0(15)
C1S C2S C3S 110.7(11)
C58 C59 C60 102(5)

loop_
_geom_bond_atom_site_label_1
_geom_bond_atom_site_label_2
_geom_bond_distance
N1 C1 1.504(9)
N1 C5 1.506(10)
N1 C13 1.526(9)
N1 C9 1.542(9)
C1 C2 1.521(11)
N2 C25 1.514(8)
N2 C17 1.517(8)
N2 C29 1.519(8)
N2 C21 1.535(8)
C2 C3 1.527(12)
N3 C33 1.516(9)
N3 C45 1.520(9)
N3 C41 1.521(9)
N3 C37 1.530(9)
C3 C4 1.515(13)
N4 C61 1.486(13)
N4 C53 1.497(14)
N4 C49 1.506(12)
N4 C57 1.515(15)
C5 C6 1.520(11)
C6 C7 1.498(12)
C7 C8 1.511(12)
C9 C10 1.495(11)
C10 C11 1.530(11)
C11 C12 1.509(12)
C13 C14 1.502(11)
C14 C15 1.520(11)
C15 C16 1.512(13)
C17 C18 1.511(10)
C18 C19 1.540(10)
C19 C20 1.510(12)
C21 C22 1.531(9)
C22 C23 1.524(9)
C23 C24 1.528(10)
C25 C26 1.516(10)
C26 C27 1.507(9)
C27 C28 1.522(11)
C29 C30 1.495(10)
C30 C31 1.536(10)
C31 C32 1.515(11)
C33 C34 1.519(10)
C34 C35 1.519(10)
C35 C36 1.489(13)
C37 C38 1.504(10)
C38 C39 1.519(11)
C39 C40 1.510(13)
C41 C42 1.521(10)
C42 C43 1.526(10)
C43 C44 1.521(12)
C45 C46 1.509(11)
C46 C47 1.512(12)
C47 C48 1.517(14)
C49 C50 1.480(15)
C50 C51 1.537(17)
C51 C52 1.428(18)
C53 C54 1.512(17)
C54 C55 1.432(19)
C55 C56 1.509(19)
C57 C58 1.57(2)
C58 C59 1.31(7)
C61 C62 1.511(15)
C62 C63 1.429(18)
C63 C64 1.565(18)
Mo1A N1A 1.733(6)
Mo1A O4A 1.926(5)
Mo1A O5A 1.945(5)
Mo1A O3A 1.950(5)
Mo1A O1A 1.968(5)
Mo1A O2A 2.222(4)
Mo1A Mo5A 3.2182(9)
O1A Mo2A 1.903(5)
N1A C1A 1.398(9)
C1A C2A 1.397(11)
C1A C6A 1.414(10)
I1A C4A 2.093(8)
Mo2A O14A 1.700(5)
Mo2A O8A 1.909(5)
Mo2A O7A 1.922(5)
Mo2A O6A 1.936(5)
Mo2A O2A 2.343(4)
O2A Mo6A 2.309(4)
O2A Mo5A 2.325(4)
O2A Mo4A 2.348(4)
O2A Mo3A 2.349(4)
C2A C3A 1.400(10)
C2A C7A 1.497(11)
Mo3A O15A 1.690(5)
Mo3A O11A 1.897(5)
Mo3A O10A 1.908(5)
Mo3A O6A 1.928(5)
Mo3A O9A 1.949(5)
O3A Mo4A 1.902(5)
C3A C4A 1.357(12)
Mo4A O16A 1.696(5)
Mo4A O12A 1.919(6)
Mo4A O9A 1.921(5)
Mo4A O13A 1.926(5)
O4A Mo5A 1.899(5)
C4A C5A 1.397(13)
Mo5A O17A 1.684(5)
Mo5A O10A 1.939(5)
Mo5A O7A 1.945(5)
Mo5A O12A 1.948(6)
O5A Mo6A 1.904(5)
C5A C6A 1.392(11)
Mo6A O18A 1.677(5)
Mo6A O11A 1.929(5)
Mo6A O13A 1.940(5)
Mo6A O8A 1.956(5)
C6A C8A 1.494(12)
I1B C4B 2.088(9)
Mo1B N1B 1.738(6)
Mo1B O5B 1.903(5)
Mo1B O1B 1.929(5)
Mo1B O3B 1.950(4)
Mo1B O4B 1.965(5)
Mo1B O2B 2.249(4)
O1B Mo2B 1.917(5)
N1B C1B 1.397(10)
C1B C2B 1.412(13)
C1B C6B 1.429(13)
Mo2B O14B 1.683(5)
Mo2B O7B 1.865(5)
Mo2B O6B 1.926(5)
Mo2B O8B 2.002(5)
Mo2B O2B 2.310(4)
O2B Mo4B 2.304(4)
O2B Mo6B 2.321(4)
O2B Mo5B 2.336(4)
O2B Mo3B 2.374(4)
C2B C3B 1.393(13)
C2B C7B 1.507(15)
Mo3B O15B 1.702(5)
Mo3B O10B 1.883(5)
Mo3B O9B 1.893(5)
Mo3B O6B 1.923(5)
Mo3B O11B 1.952(5)
O3B Mo4B 1.913(4)
C3B C4B 1.441(17)
Mo4B O16B 1.687(5)
Mo4B O13B 1.858(5)
Mo4B O9B 1.961(5)
Mo4B O12B 1.975(5)
O4B Mo5B 1.883(5)
C4B C5B 1.371(15)
Mo5B O17B 1.686(5)
Mo5B O12B 1.873(5)
Mo5B O10B 1.969(5)
Mo5B O7B 1.984(5)
O5B Mo6B 1.974(5)
C5B C6B 1.379(13)
Mo6B O18B 1.682(5)
Mo6B O8B 1.858(5)
Mo6B O11B 1.916(5)
Mo6B O13B 1.971(5)
C6B C8B 1.501(13)
C2S O1S 1.210(13)
C2S C1S 1.330(17)
C2S C3S 1.55(2)
C60 C59 1.47(5)

loop_
_geom_torsion_atom_site_label_1
_geom_torsion_atom_site_label_2
_geom_torsion_atom_site_label_3
_geom_torsion_atom_site_label_4
_geom_torsion
C5 N1 C1 C2 -59.5(9)
C13 N1 C1 C2 -179.5(7)
C9 N1 C1 C2 59.1(9)
N1 C1 C2 C3 174.4(8)
C1 C2 C3 C4 -179.3(10)
C1 N1 C5 C6 -54.3(8)
C13 N1 C5 C6 64.3(8)
C9 N1 C5 C6 -176.0(6)
N1 C5 C6 C7 -169.5(7)
C5 C6 C7 C8 -168.0(8)
C1 N1 C9 C10 49.5(8)
C5 N1 C9 C10 170.5(6)
C13 N1 C9 C10 -70.2(8)
N1 C9 C10 C11 177.8(6)
C9 C10 C11 C12 -179.8(7)
C1 N1 C13 C14 164.8(7)
C5 N1 C13 C14 44.2(8)
C9 N1 C13 C14 -73.0(8)
N1 C13 C14 C15 174.8(6)
C13 C14 C15 C16 172.8(7)
C25 N2 C17 C18 176.4(6)
C29 N2 C17 C18 56.6(8)
C21 N2 C17 C18 -64.0(8)
N2 C17 C18 C19 -175.3(6)
C17 C18 C19 C20 74.8(9)
C25 N2 C21 C22 -51.3(8)
C17 N2 C21 C22 -169.8(6)
C29 N2 C21 C22 68.1(7)
N2 C21 C22 C23 164.8(6)
C21 C22 C23 C24 -176.8(6)
C17 N2 C25 C26 65.6(7)
C29 N2 C25 C26 -172.6(5)
C21 N2 C25 C26 -52.7(7)
N2 C25 C26 C27 -172.7(5)
C25 C26 C27 C28 174.6(6)
C25 N2 C29 C30 -67.1(7)
C17 N2 C29 C30 52.6(7)
C21 N2 C29 C30 172.5(6)
N2 C29 C30 C31 173.3(6)
C29 C30 C31 C32 178.3(7)
C45 N3 C33 C34 -179.6(6)
C41 N3 C33 C34 -58.5(8)
C37 N3 C33 C34 59.7(8)
N3 C33 C34 C35 -174.6(6)
C33 C34 C35 C36 -176.3(7)
C33 N3 C37 C38 61.5(9)
C45 N3 C37 C38 -56.8(8)
C41 N3 C37 C38 -177.1(7)
N3 C37 C38 C39 -175.3(7)
C37 C38 C39 C40 -179.4(9)
C33 N3 C41 C42 -58.3(8)
C45 N3 C41 C42 60.8(8)
C37 N3 C41 C42 -178.4(6)
N3 C41 C42 C43 -170.6(6)
C41 C42 C43 C44 -178.7(7)
C33 N3 C45 C46 177.9(7)
C41 N3 C45 C46 55.9(8)
C37 N3 C45 C46 -62.1(8)
N3 C45 C46 C47 172.5(7)
C45 C46 C47 C48 -73.9(10)
C61 N4 C49 C50 -56.2(13)
C53 N4 C49 C50 62.4(13)
C57 N4 C49 C50 -176.0(12)
N4 C49 C50 C51 -170.8(11)
C49 C50 C51 C52 74.8(17)
C61 N4 C53 C54 -174.2(12)
C49 N4 C53 C54 64.4(13)
C57 N4 C53 C54 -54.1(14)
N4 C53 C54 C55 157.2(16)
C53 C54 C55 C56 -179.5(16)
C61 N4 C57 C58 61.8(19)
C53 N4 C57 C58 -56.6(19)
C49 N4 C57 C58 -177.4(16)
N4 C57 C58 C59 -124(4)
C53 N4 C61 C62 -178.0(12)
C49 N4 C61 C62 -57.2(14)
C57 N4 C61 C62 60.7(14)
N4 C61 C62 C63 -170.8(12)
C61 C62 C63 C64 174.1(12)
N1A Mo1A O1A Mo2A 178.1(3)
O4A Mo1A O1A Mo2A -78.6(3)
O5A Mo1A O1A Mo2A 78.4(3)
O3A Mo1A O1A Mo2A 0.7(7)
O2A Mo1A O1A Mo2A 0.2(2)
Mo5A Mo1A O1A Mo2A -46.6(2)
O4A Mo1A N1A C1A -161(5)
O5A Mo1A N1A C1A 18(5)
O3A Mo1A N1A C1A 109(5)
O1A Mo1A N1A C1A -70(5)
O2A Mo1A N1A C1A 6(11)
Mo5A Mo1A N1A C1A -161(5)
Mo1A N1A C1A C2A 19(5)
Mo1A N1A C1A C6A -161(4)
Mo1A O1A Mo2A O14A 179.6(3)
Mo1A O1A Mo2A O8A -77.1(3)
Mo1A O1A Mo2A O7A 76.1(3)
Mo1A O1A Mo2A O6A 0.7(7)
Mo1A O1A Mo2A O2A -0.2(2)
N1A Mo1A O2A Mo6A 13(7)
O4A Mo1A O2A Mo6A -179.5(2)
O5A Mo1A O2A Mo6A 0.73(18)
O3A Mo1A O2A Mo6A -90.0(2)
O1A Mo1A O2A Mo6A 89.78(19)
Mo5A Mo1A O2A Mo6A -179.8(2)
N1A Mo1A O2A Mo5A -167(7)
O4A Mo1A O2A Mo5A 0.27(19)
O5A Mo1A O2A Mo5A -179.5(2)
O3A Mo1A O2A Mo5A 89.8(2)
O1A Mo1A O2A Mo5A -90.43(18)
N1A Mo1A O2A Mo2A -77(7)
O4A Mo1A O2A Mo2A 90.6(2)
O5A Mo1A O2A Mo2A -89.19(19)
O3A Mo1A O2A Mo2A -180.0(2)
O1A Mo1A O2A Mo2A -0.15(17)
Mo5A Mo1A O2A Mo2A 90.28(15)
N1A Mo1A O2A Mo4A 103(7)
O4A Mo1A O2A Mo4A -89.2(2)
O5A Mo1A O2A Mo4A 91.09(19)
O3A Mo1A O2A Mo4A 0.32(19)
O1A Mo1A O2A Mo4A -179.87(19)
Mo5A Mo1A O2A Mo4A -89.44(14)
N1A Mo1A O2A Mo3A 175(100)
O4A Mo1A O2A Mo3A -18(42)
O5A Mo1A O2A Mo3A 163(100)
O3A Mo1A O2A Mo3A 72(43)
O1A Mo1A O2A Mo3A -108(43)
Mo5A Mo1A O2A Mo3A -18(42)
O14A Mo2A O2A Mo1A -159(25)
O1A Mo2A O2A Mo1A 0.16(18)
O8A Mo2A O2A Mo1A 91.19(18)
O7A Mo2A O2A Mo1A -90.36(19)
O6A Mo2A O2A Mo1A -179.4(2)
O14A Mo2A O2A Mo6A 109(25)
O1A Mo2A O2A Mo6A -91.10(19)
O8A Mo2A O2A Mo6A -0.07(16)
O7A Mo2A O2A Mo6A 178.4(2)
O6A Mo2A O2A Mo6A 89.32(19)
O14A Mo2A O2A Mo5A -69(25)
O1A Mo2A O2A Mo5A 90.25(19)
O8A Mo2A O2A Mo5A -178.72(19)
O7A Mo2A O2A Mo5A -0.27(17)
O6A Mo2A O2A Mo5A -89.33(19)
O14A Mo2A O2A Mo4A 9(29)
O1A Mo2A O2A Mo4A 169(9)
O8A Mo2A O2A Mo4A -100(9)
O7A Mo2A O2A Mo4A 78(9)
O6A Mo2A O2A Mo4A -11(9)
O14A Mo2A O2A Mo3A 20(25)
O1A Mo2A O2A Mo3A 179.8(2)
O8A Mo2A O2A Mo3A -89.16(18)
O7A Mo2A O2A Mo3A 89.30(19)
O6A Mo2A O2A Mo3A 0.23(18)
N1A C1A C2A C3A 178.0(7)
C6A C1A C2A C3A -1.9(12)
N1A C1A C2A C7A -3.0(12)
C6A C1A C2A C7A 177.1(9)
Mo1A O2A Mo3A O15A -117(41)
Mo6A O2A Mo3A O15A 45(12)
Mo5A O2A Mo3A O15A -135(12)
Mo2A O2A Mo3A O15A 135(12)
Mo4A O2A Mo3A O15A -45(12)
Mo1A O2A Mo3A O11A -162(100)
Mo6A O2A Mo3A O11A 0.08(17)
Mo5A O2A Mo3A O11A -179.7(2)
Mo2A O2A Mo3A O11A 89.99(19)
Mo4A O2A Mo3A O11A -90.28(19)
Mo1A O2A Mo3A O10A 18(42)
Mo6A O2A Mo3A O10A 179.3(2)
Mo5A O2A Mo3A O10A -0.49(18)
Mo2A O2A Mo3A O10A -90.77(19)
Mo4A O2A Mo3A O10A 88.95(19)
Mo1A O2A Mo3A O6A 108(43)
Mo6A O2A Mo3A O6A -90.2(2)
Mo5A O2A Mo3A O6A 90.0(2)
Mo2A O2A Mo3A O6A -0.24(18)
Mo4A O2A Mo3A O6A 179.5(2)
Mo1A O2A Mo3A O9A -72(43)
Mo6A O2A Mo3A O9A 89.74(19)
Mo5A O2A Mo3A O9A -90.06(19)
Mo2A O2A Mo3A O9A 179.7(2)
Mo4A O2A Mo3A O9A -0.61(17)
N1A Mo1A O3A Mo4A -178.3(3)
O4A Mo1A O3A Mo4A 78.6(3)
O5A Mo1A O3A Mo4A -78.3(3)
O1A Mo1A O3A Mo4A -0.9(7)
O2A Mo1A O3A Mo4A -0.4(3)
Mo5A Mo1A O3A Mo4A 46.4(2)
C1A C2A C3A C4A 1.3(13)
C7A C2A C3A C4A -177.6(9)
Mo1A O3A Mo4A O16A 179.8(3)
Mo1A O3A Mo4A O12A -76.8(3)
Mo1A O3A Mo4A O9A 1.7(7)
Mo1A O3A Mo4A O13A 76.6(3)
Mo1A O3A Mo4A O2A 0.4(2)
Mo1A O2A Mo4A O16A -37(16)
Mo6A O2A Mo4A O16A 54(16)
Mo5A O2A Mo4A O16A -127(16)
Mo2A O2A Mo4A O16A 155(15)
Mo3A O2A Mo4A O16A 143(16)
Mo1A O2A Mo4A O3A -0.33(19)
Mo6A O2A Mo4A O3A 90.9(2)
Mo5A O2A Mo4A O3A -90.4(2)
Mo2A O2A Mo4A O3A -169(9)
Mo3A O2A Mo4A O3A -180.0(2)
Mo1A O2A Mo4A O12A 90.33(19)
Mo6A O2A Mo4A O12A -178.4(2)
Mo5A O2A Mo4A O12A 0.25(17)
Mo2A O2A Mo4A O12A -78(9)
Mo3A O2A Mo4A O12A -89.33(18)
Mo1A O2A Mo4A O9A -179.7(2)
Mo6A O2A Mo4A O9A -88.46(19)
Mo5A O2A Mo4A O9A 90.20(19)
Mo2A O2A Mo4A O9A 12(9)
Mo3A O2A Mo4A O9A 0.62(17)
Mo1A O2A Mo4A O13A -90.13(19)
Mo6A O2A Mo4A O13A 1.13(17)
Mo5A O2A Mo4A O13A 179.79(19)
Mo2A O2A Mo4A O13A 101(9)
Mo3A O2A Mo4A O13A 90.22(18)
N1A Mo1A O4A Mo5A 179.2(3)
O5A Mo1A O4A Mo5A 0.3(8)
O3A Mo1A O4A Mo5A -79.2(3)
O1A Mo1A O4A Mo5A 77.9(3)
O2A Mo1A O4A Mo5A -0.4(3)
C2A C3A C4A C5A -1.9(14)
C2A C3A C4A I1A -176.3(7)
Mo1A O4A Mo5A O17A -178.8(3)
Mo1A O4A Mo5A O10A 2.2(7)
Mo1A O4A Mo5A O7A -75.7(3)
Mo1A O4A Mo5A O12A 77.7(3)
Mo1A O4A Mo5A O2A 0.4(2)
Mo1A O2A Mo5A O17A 123(15)
Mo6A O2A Mo5A O17A -66(19)
Mo2A O2A Mo5A O17A 32(15)
Mo4A O2A Mo5A O17A -147(15)
Mo3A O2A Mo5A O17A -57(15)
Mo1A O2A Mo5A O4A -0.28(19)
Mo6A O2A Mo5A O4A 171(100)
Mo2A O2A Mo5A O4A -91.2(2)
Mo4A O2A Mo5A O4A 90.1(2)
Mo3A O2A Mo5A O4A 179.6(2)
Mo1A O2A Mo5A O10A -179.4(2)
Mo6A O2A Mo5A O10A -8(10)
Mo2A O2A Mo5A O10A 89.64(19)
Mo4A O2A Mo5A O10A -88.98(19)
Mo3A O2A Mo5A O10A 0.48(18)
Mo1A O2A Mo5A O7A 91.22(19)
Mo6A O2A Mo5A O7A -97(10)
Mo2A O2A Mo5A O7A 0.26(17)
Mo4A O2A Mo5A O7A -178.36(19)
Mo3A O2A Mo5A O7A -88.89(18)
Mo1A O2A Mo5A O12A -90.66(19)
Mo6A O2A Mo5A O12A 81(10)
Mo2A O2A Mo5A O12A 178.38(19)
Mo4A O2A Mo5A O12A -0.24(17)
Mo3A O2A Mo5A O12A 89.23(18)
Mo6A O2A Mo5A Mo1A 171(100)
Mo2A O2A Mo5A Mo1A -90.96(15)
Mo4A O2A Mo5A Mo1A 90.42(15)
Mo3A O2A Mo5A Mo1A 179.9(2)
N1A Mo1A Mo5A O17A 0.6(5)
O4A Mo1A Mo5A O17A 1.7(5)
O5A Mo1A Mo5A O17A -178.1(4)
O3A Mo1A Mo5A O17A 99.4(4)
O1A Mo1A Mo5A O17A -97.7(4)
O2A Mo1A Mo5A O17A -178.8(4)
N1A Mo1A Mo5A O4A -1.2(4)
O5A Mo1A Mo5A O4A -179.9(4)
O3A Mo1A Mo5A O4A 97.7(3)
O1A Mo1A Mo5A O4A -99.4(3)
O2A Mo1A Mo5A O4A 179.5(3)
N1A Mo1A Mo5A O10A 180.0(4)
O4A Mo1A Mo5A O10A -178.8(4)
O5A Mo1A Mo5A O10A 1.3(3)
O3A Mo1A Mo5A O10A -81.2(2)
O1A Mo1A Mo5A O10A 81.8(2)
O2A Mo1A Mo5A O10A 0.7(2)
N1A Mo1A Mo5A O7A 99.9(4)
O4A Mo1A Mo5A O7A 101.1(3)
O5A Mo1A Mo5A O7A -78.8(2)
O3A Mo1A Mo5A O7A -161.2(2)
O1A Mo1A Mo5A O7A 1.7(2)
O2A Mo1A Mo5A O7A -79.4(2)
N1A Mo1A Mo5A O12A -100.2(4)
O4A Mo1A Mo5A O12A -99.0(3)
O5A Mo1A Mo5A O12A 81.1(2)
O3A Mo1A Mo5A O12A -1.3(2)
O1A Mo1A Mo5A O12A 161.6(2)
O2A Mo1A Mo5A O12A 80.5(2)
N1A Mo1A Mo5A O2A 179.3(4)
O4A Mo1A Mo5A O2A -179.5(3)
O5A Mo1A Mo5A O2A 0.6(2)
O3A Mo1A Mo5A O2A -81.8(2)
O1A Mo1A Mo5A O2A 81.1(2)
N1A Mo1A O5A Mo6A 179.5(3)
O4A Mo1A O5A Mo6A -1.6(7)
O3A Mo1A O5A Mo6A 77.6(3)
O1A Mo1A O5A Mo6A -79.6(3)
O2A Mo1A O5A Mo6A -1.0(2)
Mo5A Mo1A O5A Mo6A -1.4(3)
C3A C4A C5A C6A 2.9(14)
I1A C4A C5A C6A 177.3(7)
Mo1A O5A Mo6A O18A -178.9(3)
Mo1A O5A Mo6A O11A 2.2(6)
Mo1A O5A Mo6A O13A -75.9(3)
Mo1A O5A Mo6A O8A 78.0(3)
Mo1A O5A Mo6A O2A 0.9(2)
Mo1A O2A Mo6A O18A 170(100)
Mo5A O2A Mo6A O18A -1(23)
Mo2A O2A Mo6A O18A -99(18)
Mo4A O2A Mo6A O18A 80(18)
Mo3A O2A Mo6A O18A -10(18)
Mo1A O2A Mo6A O5A -0.75(18)
Mo5A O2A Mo6A O5A -172(100)
Mo2A O2A Mo6A O5A 90.20(19)
Mo4A O2A Mo6A O5A -91.18(19)
Mo3A O2A Mo6A O5A 179.4(2)
Mo1A O2A Mo6A O11A 179.8(2)
Mo5A O2A Mo6A O11A 8(10)
Mo2A O2A Mo6A O11A -89.23(18)
Mo4A O2A Mo6A O11A 89.38(18)
Mo3A O2A Mo6A O11A -0.07(17)
Mo1A O2A Mo6A O13A 89.31(19)
Mo5A O2A Mo6A O13A -82(10)
Mo2A O2A Mo6A O13A -179.74(19)
Mo4A O2A Mo6A O13A -1.12(17)
Mo3A O2A Mo6A O13A -90.58(18)
Mo1A O2A Mo6A O8A -90.89(18)
Mo5A O2A Mo6A O8A 98(10)
Mo2A O2A Mo6A O8A 0.07(16)
Mo4A O2A Mo6A O8A 178.68(19)
Mo3A O2A Mo6A O8A 89.22(18)
O15A Mo3A O6A Mo2A -178.9(3)
O11A Mo3A O6A Mo2A -76.6(3)
O10A Mo3A O6A Mo2A 76.9(3)
O9A Mo3A O6A Mo2A 0.1(7)
O2A Mo3A O6A Mo2A 0.3(2)
O14A Mo2A O6A Mo3A 179.9(3)
O1A Mo2A O6A Mo3A -1.2(7)
O8A Mo2A O6A Mo3A 76.9(3)
O7A Mo2A O6A Mo3A -76.9(3)
O2A Mo2A O6A Mo3A -0.3(2)
C4A C5A C6A C1A -3.3(13)
C4A C5A C6A C8A 178.2(9)
C2A C1A C6A C5A 2.9(12)
N1A C1A C6A C5A -177.0(7)
C2A C1A C6A C8A -178.6(9)
N1A C1A C6A C8A 1.5(13)
O14A Mo2A O7A Mo5A 179.8(3)
O1A Mo2A O7A Mo5A -76.3(3)
O8A Mo2A O7A Mo5A 3.6(6)
O6A Mo2A O7A Mo5A 77.9(3)
O2A Mo2A O7A Mo5A 0.4(2)
O17A Mo5A O7A Mo2A -179.8(3)
O4A Mo5A O7A Mo2A 76.3(3)
O10A Mo5A O7A Mo2A -77.3(3)
O12A Mo5A O7A Mo2A -4.4(6)
O2A Mo5A O7A Mo2A -0.4(2)
Mo1A Mo5A O7A Mo2A 44.0(2)
O14A Mo2A O8A Mo6A -179.3(3)
O1A Mo2A O8A Mo6A 76.6(3)
O7A Mo2A O8A Mo6A -3.2(6)
O6A Mo2A O8A Mo6A -77.3(3)
O2A Mo2A O8A Mo6A 0.1(2)
O18A Mo6A O8A Mo2A 179.1(3)
O5A Mo6A O8A Mo2A -76.8(3)
O11A Mo6A O8A Mo2A 77.4(3)
O13A Mo6A O8A Mo2A 0.3(6)
O2A Mo6A O8A Mo2A -0.1(2)
O16A Mo4A O9A Mo3A 179.8(3)
O3A Mo4A O9A Mo3A -2.1(7)
O12A Mo4A O9A Mo3A 76.5(3)
O13A Mo4A O9A Mo3A -77.1(3)
O2A Mo4A O9A Mo3A -0.8(2)
O15A Mo3A O9A Mo4A -180.0(3)
O11A Mo3A O9A Mo4A 77.9(3)
O10A Mo3A O9A Mo4A -76.0(3)
O6A Mo3A O9A Mo4A 1.1(7)
O2A Mo3A O9A Mo4A 0.8(2)
O15A Mo3A O10A Mo5A 179.9(3)
O11A Mo3A O10A Mo5A 2.3(7)
O6A Mo3A O10A Mo5A -76.5(3)
O9A Mo3A O10A Mo5A 77.5(3)
O2A Mo3A O10A Mo5A 0.7(2)
O17A Mo5A O10A Mo3A 178.5(3)
O4A Mo5A O10A Mo3A -2.6(7)
O7A Mo5A O10A Mo3A 75.9(3)
O12A Mo5A O10A Mo3A -78.4(3)
O2A Mo5A O10A Mo3A -0.7(2)
Mo1A Mo5A O10A Mo3A -1.2(4)
O15A Mo3A O11A Mo6A -179.3(3)
O10A Mo3A O11A Mo6A -1.7(6)
O6A Mo3A O11A Mo6A 77.2(3)
O9A Mo3A O11A Mo6A -76.9(3)
O2A Mo3A O11A Mo6A -0.1(2)
O18A Mo6A O11A Mo3A 180.0(3)
O5A Mo6A O11A Mo3A -1.1(6)
O13A Mo6A O11A Mo3A 76.8(3)
O8A Mo6A O11A Mo3A -77.1(3)
O2A Mo6A O11A Mo3A 0.1(2)
O16A Mo4A O12A Mo5A 178.9(3)
O3A Mo4A O12A Mo5A 76.2(3)
O9A Mo4A O12A Mo5A -77.5(3)
O13A Mo4A O12A Mo5A -1.3(6)
O2A Mo4A O12A Mo5A -0.3(2)
O17A Mo5A O12A Mo4A 179.8(3)
O4A Mo5A O12A Mo4A -76.6(3)
O10A Mo5A O12A Mo4A 77.3(3)
O7A Mo5A O12A Mo4A 4.4(6)
O2A Mo5A O12A Mo4A 0.3(2)
Mo1A Mo5A O12A Mo4A -44.0(2)
O16A Mo4A O13A Mo6A 179.3(3)
O3A Mo4A O13A Mo6A -78.3(3)
O12A Mo4A O13A Mo6A -0.6(6)
O9A Mo4A O13A Mo6A 75.8(3)
O2A Mo4A O13A Mo6A -1.5(2)
O18A Mo6A O13A Mo4A -177.7(3)
O5A Mo6A O13A Mo4A 78.2(3)
O11A Mo6A O13A Mo4A -75.7(3)
O8A Mo6A O13A Mo4A 1.1(6)
O2A Mo6A O13A Mo4A 1.5(2)
N1B Mo1B O1B Mo2B -175.1(3)
O5B Mo1B O1B Mo2B 80.0(3)
O3B Mo1B O1B Mo2B -4.4(7)
O4B Mo1B O1B Mo2B -75.9(3)
O2B Mo1B O1B Mo2B 1.4(2)
O5B Mo1B N1B C1B 151(2)
O1B Mo1B N1B C1B 58(2)
O3B Mo1B N1B C1B -118(2)
O4B Mo1B N1B C1B -29(2)
O2B Mo1B N1B C1B -13(5)
Mo1B N1B C1B C2B -140(2)
Mo1B N1B C1B C6B 41(3)
Mo1B O1B Mo2B O14B -178.3(3)
Mo1B O1B Mo2B O7B 77.1(3)
Mo1B O1B Mo2B O6B -11.7(7)
Mo1B O1B Mo2B O8B -77.3(3)
Mo1B O1B Mo2B O2B -1.4(2)
N1B Mo1B O2B Mo4B -109(4)
O5B Mo1B O2B Mo4B 86.80(18)
O1B Mo1B O2B Mo4B 179.0(2)
O3B Mo1B O2B Mo4B -3.42(17)
O4B Mo1B O2B Mo4B -92.6(2)
N1B Mo1B O2B Mo2B 71(4)
O5B Mo1B O2B Mo2B -93.32(18)
O1B Mo1B O2B Mo2B -1.07(18)
O3B Mo1B O2B Mo2B 176.46(19)
O4B Mo1B O2B Mo2B 87.29(19)
N1B Mo1B O2B Mo6B 162(3)
O5B Mo1B O2B Mo6B -2.75(17)
O1B Mo1B O2B Mo6B 89.50(19)
O3B Mo1B O2B Mo6B -92.96(18)
O4B Mo1B O2B Mo6B 177.9(2)
N1B Mo1B O2B Mo5B -18(4)
O5B Mo1B O2B Mo5B 177.37(19)
O1B Mo1B O2B Mo5B -90.38(19)
O3B Mo1B O2B Mo5B 87.15(18)
O4B Mo1B O2B Mo5B -2.02(18)
N1B Mo1B O2B Mo3B 19(100)
O5B Mo1B O2B Mo3B -146(100)
O1B Mo1B O2B Mo3B -53(100)
O3B Mo1B O2B Mo3B 124(100)
O4B Mo1B O2B Mo3B 35(100)
O14B Mo2B O2B Mo1B 81(4)
O7B Mo2B O2B Mo1B -91.5(2)
O1B Mo2B O2B Mo1B 1.08(19)
O6B Mo2B O2B Mo1B 176.4(2)
O8B Mo2B O2B Mo1B 88.56(18)
O14B Mo2B O2B Mo4B -104(9)
O7B Mo2B O2B Mo4B 84(8)
O1B Mo2B O2B Mo4B 176(100)
O6B Mo2B O2B Mo4B -8(8)
O8B Mo2B O2B Mo4B -96(8)
O14B Mo2B O2B Mo6B -10(4)
O7B Mo2B O2B Mo6B 177.5(2)
O1B Mo2B O2B Mo6B -89.9(2)
O6B Mo2B O2B Mo6B 85.38(19)
O8B Mo2B O2B Mo6B -2.42(16)
O14B Mo2B O2B Mo5B 172(4)
O7B Mo2B O2B Mo5B -0.64(19)
O1B Mo2B O2B Mo5B 91.9(2)
O6B Mo2B O2B Mo5B -92.78(19)
O8B Mo2B O2B Mo5B 179.43(19)
O14B Mo2B O2B Mo3B -99(4)
O7B Mo2B O2B Mo3B 88.3(2)
O1B Mo2B O2B Mo3B -179.1(2)
O6B Mo2B O2B Mo3B -3.80(18)
O8B Mo2B O2B Mo3B -91.60(17)
N1B C1B C2B C3B -179.0(8)
C6B C1B C2B C3B -0.2(14)
N1B C1B C2B C7B -0.8(13)
C6B C1B C2B C7B 178.1(9)
Mo1B O2B Mo3B O15B 100(100)
Mo4B O2B Mo3B O15B -133(8)
Mo2B O2B Mo3B O15B 47(8)
Mo6B O2B Mo3B O15B -43(8)
Mo5B O2B Mo3B O15B 137(8)
Mo1B O2B Mo3B O10B -34(100)
Mo4B O2B Mo3B O10B 93.44(19)
Mo2B O2B Mo3B O10B -86.45(19)
Mo6B O2B Mo3B O10B -177.0(2)
Mo5B O2B Mo3B O10B 2.87(18)
Mo1B O2B Mo3B O9B -127(100)
Mo4B O2B Mo3B O9B 0.44(18)
Mo2B O2B Mo3B O9B -179.5(2)
Mo6B O2B Mo3B O9B 89.98(19)
Mo5B O2B Mo3B O9B -90.13(19)
Mo1B O2B Mo3B O6B 56(100)
Mo4B O2B Mo3B O6B -176.3(2)
Mo2B O2B Mo3B O6B 3.83(18)
Mo6B O2B Mo3B O6B -86.74(19)
Mo5B O2B Mo3B O6B 93.15(19)
Mo1B O2B Mo3B O11B 145(100)
Mo4B O2B Mo3B O11B -87.61(19)
Mo2B O2B Mo3B O11B 92.50(19)
Mo6B O2B Mo3B O11B 1.93(17)
Mo5B O2B Mo3B O11B -178.18(19)
N1B Mo1B O3B Mo4B -179.1(3)
O5B Mo1B O3B Mo4B -74.5(3)
O1B Mo1B O3B Mo4B 10.3(7)
O4B Mo1B O3B Mo4B 81.7(3)
O2B Mo1B O3B Mo4B 4.5(2)
C1B C2B C3B C4B 0.0(15)
C7B C2B C3B C4B -178.3(10)
Mo1B O3B Mo4B O16B 178.5(3)
Mo1B O3B Mo4B O13B 73.3(3)
Mo1B O3B Mo4B O9B -13.4(6)
Mo1B O3B Mo4B O12B -80.2(3)
Mo1B O3B Mo4B O2B -4.4(2)
Mo1B O2B Mo4B O16B 123(4)
Mo2B O2B Mo4B O16B -52(10)
Mo6B O2B Mo4B O16B -146(4)
Mo5B O2B Mo4B O16B 32(4)
Mo3B O2B Mo4B O16B -57(4)
Mo1B O2B Mo4B O13B -90.03(19)
Mo2B O2B Mo4B O13B 95(8)
Mo6B O2B Mo4B O13B 0.93(17)
Mo5B O2B Mo4B O13B 179.08(19)
Mo3B O2B Mo4B O13B 90.12(18)
Mo1B O2B Mo4B O3B 3.50(18)
Mo2B O2B Mo4B O3B -172(100)
Mo6B O2B Mo4B O3B 94.46(19)
Mo5B O2B Mo4B O3B -87.38(18)
Mo3B O2B Mo4B O3B -176.3(2)
Mo1B O2B Mo4B O9B 179.4(2)
Mo2B O2B Mo4B O9B 4(8)
Mo6B O2B Mo4B O9B -89.62(19)
Mo5B O2B Mo4B O9B 88.54(19)
Mo3B O2B Mo4B O9B -0.42(17)
Mo1B O2B Mo4B O12B 92.48(18)
Mo2B O2B Mo4B O12B -83(8)
Mo6B O2B Mo4B O12B -176.56(19)
Mo5B O2B Mo4B O12B 1.60(17)
Mo3B O2B Mo4B O12B -87.36(18)
N1B Mo1B O4B Mo5B -178.2(3)
O5B Mo1B O4B Mo5B 1.3(7)
O1B Mo1B O4B Mo5B 81.2(3)
O3B Mo1B O4B Mo5B -75.6(3)
O2B Mo1B O4B Mo5B 2.8(3)
C2B C3B C4B C5B 2.3(15)
C2B C3B C4B I1B -179.0(7)
Mo1B O4B Mo5B O17B 179.0(3)
Mo1B O4B Mo5B O12B 72.9(3)
Mo1B O4B Mo5B O10B -13.0(7)
Mo1B O4B Mo5B O7B -79.2(3)
Mo1B O4B Mo5B O2B -2.7(2)
Mo1B O2B Mo5B O17B 134(6)
Mo4B O2B Mo5B O17B -136(6)
Mo2B O2B Mo5B O17B 43(6)
Mo6B O2B Mo5B O17B -43(10)
Mo3B O2B Mo5B O17B -46(6)
Mo1B O2B Mo5B O12B -92.32(19)
Mo4B O2B Mo5B O12B -1.68(17)
Mo2B O2B Mo5B O12B 176.9(2)
Mo6B O2B Mo5B O12B 91(6)
Mo3B O2B Mo5B O12B 87.80(18)
Mo1B O2B Mo5B O4B 2.11(19)
Mo4B O2B Mo5B O4B 92.8(2)
Mo2B O2B Mo5B O4B -88.6(2)
Mo6B O2B Mo5B O4B -174(100)
Mo3B O2B Mo5B O4B -177.8(2)
Mo1B O2B Mo5B O10B 177.13(19)
Mo4B O2B Mo5B O10B -92.23(18)
Mo2B O2B Mo5B O10B 86.40(18)
Mo6B O2B Mo5B O10B 1(6)
Mo3B O2B Mo5B O10B -2.75(17)
Mo1B O2B Mo5B O7B 91.33(19)
Mo4B O2B Mo5B O7B -178.0(2)
Mo2B O2B Mo5B O7B 0.61(18)
Mo6B O2B Mo5B O7B -85(6)
Mo3B O2B Mo5B O7B -88.55(19)
N1B Mo1B O5B Mo6B -175.5(3)
O1B Mo1B O5B Mo6B -74.0(3)
O3B Mo1B O5B Mo6B 81.7(3)
O4B Mo1B O5B Mo6B 5.0(7)
O2B Mo1B O5B Mo6B 3.5(2)
C3B C4B C5B C6B -4.5(16)
I1B C4B C5B C6B 176.7(7)
Mo1B O5B Mo6B O18B 179.8(3)
Mo1B O5B Mo6B O8B 74.1(3)
Mo1B O5B Mo6B O11B -13.3(6)
Mo1B O5B Mo6B O13B -80.3(3)
Mo1B O5B Mo6B O2B -3.5(2)
Mo1B O2B Mo6B O18B 75(4)
Mo4B O2B Mo6B O18B -16(4)
Mo2B O2B Mo6B O18B 166(4)
Mo5B O2B Mo6B O18B -109(7)
Mo3B O2B Mo6B O18B -105(4)
Mo1B O2B Mo6B O8B -88.17(18)
Mo4B O2B Mo6B O8B -178.80(19)
Mo2B O2B Mo6B O8B 2.58(17)
Mo5B O2B Mo6B O8B 88(6)
Mo3B O2B Mo6B O8B 91.71(18)
Mo1B O2B Mo6B O11B 178.2(2)
Mo4B O2B Mo6B O11B 87.54(19)
Mo2B O2B Mo6B O11B -91.08(19)
Mo5B O2B Mo6B O11B -5(6)
Mo3B O2B Mo6B O11B -1.95(17)
Mo1B O2B Mo6B O13B 89.75(18)
Mo4B O2B Mo6B O13B -0.88(16)
Mo2B O2B Mo6B O13B -179.51(19)
Mo5B O2B Mo6B O13B -94(6)
Mo3B O2B Mo6B O13B -90.37(17)
Mo1B O2B Mo6B O5B 2.68(17)
Mo4B O2B Mo6B O5B -87.95(18)
Mo2B O2B Mo6B O5B 93.43(18)
Mo5B O2B Mo6B O5B 179(100)
Mo3B O2B Mo6B O5B -177.44(19)
O15B Mo3B O6B Mo2B 175.9(3)
O10B Mo3B O6B Mo2B 71.9(3)
O9B Mo3B O6B Mo2B -12.0(7)
O11B Mo3B O6B Mo2B -81.8(3)
O2B Mo3B O6B Mo2B -5.2(2)
O14B Mo2B O6B Mo3B -177.8(3)
O7B Mo2B O6B Mo3B -73.3(3)
O1B Mo2B O6B Mo3B 15.6(7)
O8B Mo2B O6B Mo3B 81.1(3)
O2B Mo2B O6B Mo3B 5.3(2)
C4B C5B C6B C1B 4.3(14)
C4B C5B C6B C8B -175.2(9)
N1B C1B C6B C5B 177.0(8)
C2B C1B C6B C5B -1.9(13)
N1B C1B C6B C8B -3.6(13)
C2B C1B C6B C8B 177.6(9)
O14B Mo2B O7B Mo5B -178.7(3)
O1B Mo2B O7B Mo5B -75.4(3)
O6B Mo2B O7B Mo5B 78.0(3)
O8B Mo2B O7B Mo5B 1.0(7)
O2B Mo2B O7B Mo5B 0.8(2)
O17B Mo5B O7B Mo2B -179.3(3)
O12B Mo5B O7B Mo2B -8.4(7)
O4B Mo5B O7B Mo2B 75.8(3)
O10B Mo5B O7B Mo2B -78.3(3)
O2B Mo5B O7B Mo2B -0.8(2)
O18B Mo6B O8B Mo2B 177.7(3)
O11B Mo6B O8B Mo2B 74.0(3)
O13B Mo6B O8B Mo2B -7.8(6)
O5B Mo6B O8B Mo2B -79.2(3)
O2B Mo6B O8B Mo2B -3.3(2)
O14B Mo2B O8B Mo6B -177.0(3)
O7B Mo2B O8B Mo6B 3.2(7)
O1B Mo2B O8B Mo6B 80.9(3)
O6B Mo2B O8B Mo6B -74.9(3)
O2B Mo2B O8B Mo6B 3.4(2)
O15B Mo3B O9B Mo4B 178.3(3)
O10B Mo3B O9B Mo4B -77.0(3)
O6B Mo3B O9B Mo4B 6.2(6)
O11B Mo3B O9B Mo4B 76.2(3)
O2B Mo3B O9B Mo4B -0.6(2)
O16B Mo4B O9B Mo3B 177.8(3)
O13B Mo4B O9B Mo3B -77.8(3)
O3B Mo4B O9B Mo3B 9.6(7)
O12B Mo4B O9B Mo3B 76.8(3)
O2B Mo4B O9B Mo3B 0.6(2)
O15B Mo3B O10B Mo5B 177.3(3)
O9B Mo3B O10B Mo5B 72.1(3)
O6B Mo3B O10B Mo5B -80.0(3)
O11B Mo3B O10B Mo5B -6.1(6)
O2B Mo3B O10B Mo5B -3.9(2)
O17B Mo5B O10B Mo3B -177.6(3)
O12B Mo5B O10B Mo3B -72.6(3)
O4B Mo5B O10B Mo3B 14.2(6)
O7B Mo5B O10B Mo3B 81.2(3)
O2B Mo5B O10B Mo3B 3.9(2)
O18B Mo6B O11B Mo3B 179.3(3)
O8B Mo6B O11B Mo3B -74.2(3)
O13B Mo6B O11B Mo3B 79.0(3)
O5B Mo6B O11B Mo3B 12.4(6)
O2B Mo6B O11B Mo3B 2.7(2)
O15B Mo3B O11B Mo6B 176.3(3)
O10B Mo3B O11B Mo6B -0.4(6)
O9B Mo3B O11B Mo6B -79.7(3)
O6B Mo3B O11B Mo6B 73.9(3)
O2B Mo3B O11B Mo6B -2.6(2)
O17B Mo5B O12B Mo4B -179.4(3)
O4B Mo5B O12B Mo4B -73.2(3)
O10B Mo5B O12B Mo4B 78.6(3)
O7B Mo5B O12B Mo4B 9.8(6)
O2B Mo5B O12B Mo4B 2.2(2)
O16B Mo4B O12B Mo5B 179.4(3)
O13B Mo4B O12B Mo5B -7.7(6)
O3B Mo4B O12B Mo5B 75.7(3)
O9B Mo4B O12B Mo5B -80.2(3)
O2B Mo4B O12B Mo5B -2.3(2)
O16B Mo4B O13B Mo6B 177.0(3)
O3B Mo4B O13B Mo6B -78.0(3)
O9B Mo4B O13B Mo6B 75.7(3)
O12B Mo4B O13B Mo6B 4.2(6)
O2B Mo4B O13B Mo6B -1.2(2)
O18B Mo6B O13B Mo4B -179.7(3)
O8B Mo6B O13B Mo4B 5.7(6)
O11B Mo6B O13B Mo4B -77.4(3)
O5B Mo6B O13B Mo4B 78.0(3)
O2B Mo6B O13B Mo4B 1.2(2)
C57 C58 C59 C60 -84(4)
